data_4132042
loop_
_publ_author_name
'Goh, Shermin S.'
'Champagne, Pier Alexandre'
'Guduguntla, Sureshbabu'
'Kikuchi, Takashi'
'Fujita, Makoto'
'Houk, K. N.'
'Feringa, Ben L.'

_publ_section_title
;
 Stereospecific Ring Contraction of Bromocycloheptenes through Dyotropic
 Rearrangements via Nonclassical Carbocation-Anion Pairs.
;
_journal_issue 15
_journal_name_full 'Journal of the American Chemical Society'
_journal_page_first 4986
_journal_page_last 4990
_journal_paper_doi 10.1021/jacs.8b00821
_journal_volume 140
_journal_year 2018
_chemical_absolute_configuration R,R
_chemical_formula_moiety '(C72 H48 N24 I12 Zn6), 4.81(C11 H19 Br), 0.59(C6 H12)'
_chemical_formula_sum 'C128.45 H146.48 Br4.81 I12 N24 Zn6'
_chemical_formula_weight 4325.55
_space_group_crystal_system monoclinic
_space_group_IT_number 5
_space_group_name_Hall 'C 2y'
_space_group_name_H-M_alt 'C 1 2 1'
_atom_sites_solution_hydrogens geom
_audit_creation_method SHELXL-2014/7
_cell_angle_alpha 90
_cell_angle_beta 101.3300(10)
_cell_angle_gamma 90
_cell_formula_units_Z 4
_cell_length_a 35.1167(5)
_cell_length_b 14.8989(2)
_cell_length_c 30.9479(4)
_cell_measurement_reflns_used 38132
_cell_measurement_temperature 93(2)
_cell_measurement_theta_max 28.8160
_cell_measurement_theta_min 2.4910
_cell_volume 15876.4(4)
_computing_cell_refinement 'CrysAlisPro 1.171.38.41 (Rigaku OD, 2015)'
_computing_data_collection 'CrysAlisPro 1.171.38.41 (Rigaku OD, 2015)'
_computing_data_reduction 'CrysAlisPro 1.171.38.41 (Rigaku OD, 2015)'
_computing_molecular_graphics 'shelXle (Hubschle et al., 2011)'
_computing_publication_material 'SHELXL-2014/7 (Sheldrick, 2014)'
_computing_structure_refinement 'SHELXL-2014/7 (Sheldrick, 2014)'
_computing_structure_solution 'SHELXT-2014/5 (Sheldrick, 2014)'
_diffrn_ambient_temperature 93(2)
_diffrn_detector_area_resol_mean 5.811
_diffrn_measured_fraction_theta_full 0.999
_diffrn_measured_fraction_theta_max 0.926
_diffrn_measurement_device_type 'dtrek-CrysAlisPro-abstract goniometer imported rigaku-d*trek images'
_diffrn_measurement_method '\w scans'
_diffrn_radiation_type MoK\a
_diffrn_radiation_wavelength 0.71075
_diffrn_reflns_av_R_equivalents 0.0191
_diffrn_reflns_av_unetI/netI 0.0276
_diffrn_reflns_Laue_measured_fraction_full 0.999
_diffrn_reflns_Laue_measured_fraction_max 0.926
_diffrn_reflns_limit_h_max 47
_diffrn_reflns_limit_h_min -47
_diffrn_reflns_limit_k_max 20
_diffrn_reflns_limit_k_min -20
_diffrn_reflns_limit_l_max 41
_diffrn_reflns_limit_l_min -41
_diffrn_reflns_number 85365
_diffrn_reflns_point_group_measured_fraction_full 0.977
_diffrn_reflns_point_group_measured_fraction_max 0.870
_diffrn_reflns_theta_full 25.242
_diffrn_reflns_theta_max 28.979
_diffrn_reflns_theta_min 2.329
_diffrn_source 'fine-focus sealed X-ray tube'
_exptl_absorpt_coefficient_mu 4.485
_exptl_absorpt_correction_T_max 1.00000
_exptl_absorpt_correction_T_min 0.41880
_exptl_absorpt_correction_type multi-scan
_exptl_absorpt_process_details
;
CrysAlisPro 1.171.38.41 (Rigaku Oxford Diffraction, 2015)
Empirical absorption correction using spherical harmonics,
 implemented in SCALE3 ABSPACK scaling algorithm.
;
_exptl_crystal_colour colorless
_exptl_crystal_density_diffrn 1.810
_exptl_crystal_description block
_exptl_crystal_F_000 8277
_exptl_crystal_size_max 0.320
_exptl_crystal_size_mid 0.160
_exptl_crystal_size_min 0.070
_refine_diff_density_max 1.746
_refine_diff_density_min -2.915
_refine_diff_density_rms 0.148
_refine_ls_abs_structure_details
;
 Flack x determined using 13083 quotients [(I+)-(I-)]/[(I+)+(I-)]
 (Parsons, Flack and Wagner, Acta Cryst. B69 (2013) 249-259).
;
_refine_ls_abs_structure_Flack 0.031(16)
_refine_ls_extinction_method none
_refine_ls_goodness_of_fit_ref 1.061
_refine_ls_hydrogen_treatment constr
_refine_ls_matrix_type full
_refine_ls_number_parameters 2068
_refine_ls_number_reflns 36663
_refine_ls_number_restraints 1497
_refine_ls_restrained_S_all 1.060
_refine_ls_R_factor_all 0.0638
_refine_ls_R_factor_gt 0.0565
_refine_ls_shift/su_max 0.001
_refine_ls_shift/su_mean 0.000
_refine_ls_structure_factor_coef Fsqd
_refine_ls_weighting_details 'w=1/[\s^2^(Fo^2^)+(0.1105P)^2^+54.1624P] where P=(Fo^2^+2Fc^2^)/3'
_refine_ls_weighting_scheme calc
_refine_ls_wR_factor_gt 0.1567
_refine_ls_wR_factor_ref 0.1625
_reflns_Friedel_coverage 0.813
_reflns_Friedel_fraction_full 0.953
_reflns_Friedel_fraction_max 0.810
_reflns_number_gt 31966
_reflns_number_total 36663
_reflns_threshold_expression 'I > 2\s(I)'
_cod_data_source_file ja8b00821_si_003.cif
_cod_data_source_block SHELXT_b
_cod_original_sg_symbol_H-M 'C 2'
_cod_database_code 4132042
_shelx_shelxl_version_number 2014/7
_shelx_space_group_comment
;
The symmetry employed for this shelxl refinement is uniquely defined
by the following loop, which should always be used as a source of
symmetry information in preference to the above space-group names.
They are only intended as comments.
;

loop_
_space_group_symop_operation_xyz
'x, y, z'
'-x, y, -z'
'x+1/2, y+1/2, z'
'-x+1/2, y+1/2, -z'

loop_
_atom_site_label
_atom_site_type_symbol
_atom_site_fract_x
_atom_site_fract_y
_atom_site_fract_z
_atom_site_U_iso_or_equiv
_atom_site_adp_type
_atom_site_occupancy
_atom_site_site_symmetry_order
_atom_site_calc_flag
_atom_site_refinement_flags_posn
_atom_site_refinement_flags_adp
_atom_site_refinement_flags_occupancy
_atom_site_disorder_assembly
_atom_site_disorder_group
Zn1 Zn 0.6683(3) 0.1380(7) 0.5168(3) 0.0208(11) Uani 0.67(4) 1 d . . P A 1
I11 I 0.6209(3) 0.1571(6) 0.4445(3) 0.0449(12) Uani 0.67(4) 1 d . . P A 1
I12 I 0.7310(2) 0.2329(6) 0.5386(3) 0.0356(9) Uani 0.67(4) 1 d . . P A 1
Zn1A Zn 0.6770(6) 0.1329(14) 0.5184(7) 0.023(2) Uani 0.33(4) 1 d . . P A 2
I13 I 0.6294(9) 0.1575(14) 0.4452(7) 0.054(3) Uani 0.33(4) 1 d . . P A 2
I14 I 0.7350(7) 0.2227(15) 0.5457(9) 0.050(3) Uani 0.33(4) 1 d . . P A 2
Zn2 Zn 0.37362(3) -0.09807(11) 0.68860(4) 0.0320(3) Uani 1 1 d . . . . .
I21 I 0.39184(2) -0.23932(7) 0.65069(3) 0.0468(2) Uani 1 1 d . . . . .
I22 I 0.35312(2) -0.09173(9) 0.76277(3) 0.0530(2) Uani 1 1 d . . . . .
Zn3 Zn 0.58455(4) 0.61978(9) 0.84170(4) 0.0291(3) Uani 1 1 d . . . . .
I31 I 0.52704(2) 0.64932(8) 0.87828(2) 0.0453(2) Uani 1 1 d . . . . .
I32 I 0.62239(3) 0.73311(7) 0.80561(2) 0.0456(2) Uani 1 1 d . . . . .
Zn4 Zn 0.08195(4) -0.13291(10) 0.34313(4) 0.0301(3) Uani 1 1 d . . . . .
I41 I 0.02218(18) -0.1550(5) 0.37837(12) 0.0400(8) Uani 0.84(3) 1 d . . P B 1
I42 I 0.1165(2) -0.2465(3) 0.30470(9) 0.0418(6) Uani 0.84(3) 1 d . . P B 1
I43 I 0.0271(6) -0.1714(12) 0.3770(7) 0.032(3) Uani 0.16(3) 1 d . . P B 2
I44 I 0.1286(9) -0.2334(13) 0.3043(4) 0.032(3) Uani 0.16(3) 1 d . . P B 2
Zn5 Zn 0.17051(4) 0.34954(10) 0.02003(4) 0.0306(3) Uani 1 1 d . . . . .
I51 I 0.1244(2) 0.3303(6) -0.0558(3) 0.0435(11) Uani 0.70(4) 1 d . . P C 1
I52 I 0.2291(2) 0.2506(5) 0.04298(17) 0.0354(9) Uani 0.70(4) 1 d . . P C 1
I53 I 0.1267(6) 0.3268(14) -0.0501(9) 0.055(4) Uani 0.30(4) 1 d . . P C 2
I54 I 0.2364(7) 0.2629(13) 0.0489(8) 0.049(3) Uani 0.30(4) 1 d . . P C 2
Zn6 Zn 0.37140(4) 1.08340(10) 0.19251(4) 0.0339(3) Uani 1 1 d . . . . .
I61 I 0.39107(3) 1.22587(8) 0.15652(4) 0.0606(3) Uani 1 1 d . . . . .
I62 I 0.34984(2) 1.07259(8) 0.26609(3) 0.0521(2) Uani 1 1 d . . . . .
N101 N 0.6407(2) 0.1523(6) 0.5680(3) 0.0278(17) Uani 1 1 d . . . . .
C102 C 0.6124(4) 0.0943(9) 0.5709(4) 0.052(4) Uani 1 1 d . . . . .
H102 H 0.6084 0.0440 0.5516 0.062 Uiso 1 1 calc R U . . .
C103 C 0.5886(4) 0.1057(9) 0.6014(4) 0.051(4) Uani 1 1 d . . . . .
H103 H 0.5689 0.0632 0.6034 0.062 Uiso 1 1 calc R U . . .
C104 C 0.5942(3) 0.1811(7) 0.6292(3) 0.0252(19) Uani 1 1 d . . . . .
C105 C 0.6248(4) 0.2371(10) 0.6277(5) 0.059(4) Uani 1 1 d . . . . .
H105 H 0.6313 0.2845 0.6484 0.070 Uiso 1 1 calc R U . . .
C106 C 0.6464(4) 0.2217(10) 0.5943(4) 0.050(3) Uani 1 1 d . . . . .
H106 H 0.6660 0.2638 0.5909 0.060 Uiso 1 1 calc R U . . .
N111 N 0.4196(2) -0.0109(6) 0.6917(3) 0.0293(19) Uani 1 1 d . . . . .
C112 C 0.4377(3) 0.0293(8) 0.7288(3) 0.032(2) Uani 1 1 d . . . . .
H112 H 0.4280 0.0197 0.7550 0.038 Uiso 1 1 calc R U . . .
C113 C 0.4698(3) 0.0843(8) 0.7308(3) 0.030(2) Uani 1 1 d . . . . .
H113 H 0.4817 0.1121 0.7577 0.036 Uiso 1 1 calc R U . . .
C114 C 0.4842(3) 0.0978(7) 0.6934(3) 0.027(2) Uani 1 1 d . . . . .
C115 C 0.4656(3) 0.0577(9) 0.6536(3) 0.038(3) Uani 1 1 d . . . . .
H115 H 0.4749 0.0666 0.6271 0.045 Uiso 1 1 calc R U . . .
C116 C 0.4332(4) 0.0045(10) 0.6545(4) 0.042(3) Uani 1 1 d . . . . .
H116 H 0.4201 -0.0222 0.6278 0.051 Uiso 1 1 calc R U . . .
N121 N 0.5707(3) 0.5141(7) 0.7963(3) 0.0299(19) Uani 1 1 d . . . . .
C122 C 0.5962(3) 0.4931(8) 0.7710(4) 0.036(2) Uani 1 1 d . . . . .
H122 H 0.6177 0.5315 0.7709 0.043 Uiso 1 1 calc R U . . .
C123 C 0.5919(3) 0.4155(8) 0.7446(4) 0.036(2) Uani 1 1 d . . . . .
H123 H 0.6108 0.3999 0.7278 0.044 Uiso 1 1 calc R U . . .
C124 C 0.5594(3) 0.3624(7) 0.7439(3) 0.024(2) Uani 1 1 d . . . . .
C125 C 0.5323(3) 0.3864(7) 0.7704(3) 0.026(2) Uani 1 1 d . . . . .
H125 H 0.5099 0.3508 0.7706 0.031 Uiso 1 1 calc R U . . .
C126 C 0.5393(3) 0.4619(8) 0.7956(3) 0.027(2) Uani 1 1 d . . . . .
H126 H 0.5213 0.4783 0.8134 0.033 Uiso 1 1 calc R U . . .
C131 C 0.5685(3) 0.1965(6) 0.6614(3) 0.0230(18) Uani 1 1 d . . . . .
N132 N 0.5397(2) 0.1373(7) 0.6622(3) 0.0288(18) Uani 1 1 d . . . . .
C133 C 0.5190(3) 0.1570(7) 0.6931(3) 0.0253(19) Uani 1 1 d . . . . .
N134 N 0.5249(2) 0.2227(6) 0.7222(2) 0.0246(16) Uani 1 1 d . . . . .
C135 C 0.5535(3) 0.2796(7) 0.7165(3) 0.024(2) Uani 1 1 d . . . . .
N136 N 0.5761(2) 0.2686(6) 0.6876(3) 0.0265(17) Uani 1 1 d . . . . .
N141 N 0.3294(2) -0.0356(6) 0.6441(3) 0.0300(19) Uani 1 1 d . . . . .
C142 C 0.3215(4) 0.0502(7) 0.6493(4) 0.042(3) Uani 1 1 d . . . . .
H142 H 0.3369 0.0819 0.6731 0.051 Uiso 1 1 calc R U . . .
C143 C 0.2924(3) 0.0957(9) 0.6223(4) 0.043(3) Uani 1 1 d . . . . .
H143 H 0.2881 0.1574 0.6274 0.052 Uiso 1 1 calc R U . . .
C144 C 0.2694(3) 0.0518(7) 0.5878(3) 0.0250(19) Uani 1 1 d . . . . .
C145 C 0.2778(4) -0.0415(8) 0.5821(4) 0.045(3) Uani 1 1 d . . . . .
H145 H 0.2630 -0.0751 0.5586 0.054 Uiso 1 1 calc R U . . .
C146 C 0.3074(3) -0.0808(8) 0.6111(4) 0.042(3) Uani 1 1 d . . . . .
H146 H 0.3125 -0.1427 0.6078 0.050 Uiso 1 1 calc R U . . .
N151 N 0.1207(3) -0.0644(6) 0.3915(3) 0.0319(19) Uani 1 1 d . . . . .
C152 C 0.1106(4) 0.0190(9) 0.3999(5) 0.051(4) Uani 1 1 d . . . . .
H152 H 0.0878 0.0445 0.3826 0.061 Uiso 1 1 calc R U . . .
C153 C 0.1329(4) 0.0697(9) 0.4336(4) 0.050(3) Uani 1 1 d . . . . .
H153 H 0.1263 0.1302 0.4384 0.060 Uiso 1 1 calc R U . . .
C154 C 0.1653(3) 0.0293(7) 0.4603(3) 0.025(2) Uani 1 1 d . . . . .
C155 C 0.1745(3) -0.0584(7) 0.4521(3) 0.028(2) Uani 1 1 d . . . . .
H155 H 0.1963 -0.0873 0.4696 0.033 Uiso 1 1 calc R U . . .
C156 C 0.1510(3) -0.1033(7) 0.4175(3) 0.030(2) Uani 1 1 d . . . . .
H156 H 0.1568 -0.1641 0.4121 0.036 Uiso 1 1 calc R U . . .
N161 N 0.1844(3) 0.5020(6) 0.5224(3) 0.0283(18) Uani 1 1 d . . . . .
C162 C 0.2143(3) 0.4682(8) 0.5509(4) 0.032(2) Uani 1 1 d . . . . .
H162 H 0.2318 0.5084 0.5686 0.038 Uiso 1 1 calc R U . . .
C163 C 0.2212(3) 0.3729(8) 0.5562(4) 0.035(2) Uani 1 1 d . . . . .
H163 H 0.2423 0.3508 0.5776 0.042 Uiso 1 1 calc R U . . .
C164 C 0.1963(3) 0.3139(6) 0.5294(3) 0.0211(18) Uani 1 1 d . . . . .
C165 C 0.1645(3) 0.3493(9) 0.5002(4) 0.040(3) Uani 1 1 d . . . . .
H165 H 0.1460 0.3112 0.4826 0.048 Uiso 1 1 calc R U . . .
C166 C 0.1607(3) 0.4437(8) 0.4978(4) 0.038(3) Uani 1 1 d . . . . .
H166 H 0.1396 0.4676 0.4769 0.045 Uiso 1 1 calc R U . . .
C171 C 0.2376(3) 0.0949(7) 0.5557(3) 0.0238(19) Uani 1 1 d . . . . .
N172 N 0.2183(2) 0.0416(6) 0.5245(3) 0.0272(18) Uani 1 1 d . . . . .
C173 C 0.1891(3) 0.0824(7) 0.4972(3) 0.028(2) Uani 1 1 d . . . . .
N174 N 0.1790(2) 0.1709(6) 0.4984(3) 0.0260(17) Uani 1 1 d . . . . .
C175 C 0.2032(3) 0.2164(7) 0.5309(3) 0.026(2) Uani 1 1 d . . . . .
N176 N 0.2314(2) 0.1800(6) 0.5610(3) 0.0268(18) Uani 1 1 d . . . . .
N201 N 0.0696(3) -0.0268(7) 0.2990(3) 0.0297(19) Uani 1 1 d . . . . .
C202 C 0.0962(4) 0.0005(10) 0.2762(4) 0.044(3) Uani 1 1 d . . . . .
H202 H 0.1197 -0.0325 0.2791 0.053 Uiso 1 1 calc R U . . .
C203 C 0.0911(3) 0.0745(10) 0.2484(4) 0.043(3) Uani 1 1 d . . . . .
H203 H 0.1098 0.0892 0.2312 0.052 Uiso 1 1 calc R U . . .
C204 C 0.0578(3) 0.1267(7) 0.2463(3) 0.026(2) Uani 1 1 d . . . . .
C205 C 0.0307(3) 0.1012(8) 0.2697(3) 0.031(2) Uani 1 1 d . . . . .
H205 H 0.0077 0.1355 0.2682 0.038 Uiso 1 1 calc R U . . .
C206 C 0.0370(3) 0.0233(8) 0.2962(3) 0.030(2) Uani 1 1 d . . . . .
H206 H 0.0180 0.0057 0.3124 0.036 Uiso 1 1 calc R U . . .
N211 N 0.1384(3) 0.3371(7) 0.0685(3) 0.035(2) Uani 1 1 d . . . . .
C212 C 0.1035(4) 0.3770(11) 0.0646(5) 0.053(4) Uani 1 1 d . . . . .
H212 H 0.0945 0.4145 0.0399 0.064 Uiso 1 1 calc R U . . .
C213 C 0.0802(4) 0.3651(11) 0.0955(4) 0.048(3) Uani 1 1 d . . . . .
H213 H 0.0557 0.3944 0.0916 0.058 Uiso 1 1 calc R U . . .
C214 C 0.0922(3) 0.3115(9) 0.1313(3) 0.034(2) Uani 1 1 d . . . . .
C215 C 0.1282(4) 0.2729(10) 0.1364(4) 0.047(3) Uani 1 1 d . . . . .
H215 H 0.1374 0.2362 0.1613 0.056 Uiso 1 1 calc R U . . .
C216 C 0.1516(3) 0.2869(9) 0.1053(4) 0.039(3) Uani 1 1 d . . . . .
H216 H 0.1768 0.2612 0.1097 0.047 Uiso 1 1 calc R U . . .
N221 N -0.0822(2) 0.4963(7) 0.1944(3) 0.032(2) Uani 1 1 d . . . . .
C222 C -0.0697(3) 0.4789(10) 0.1571(4) 0.041(3) Uani 1 1 d . . . . .
H222 H -0.0837 0.5043 0.1305 0.049 Uiso 1 1 calc R U . . .
C223 C -0.0383(4) 0.4270(11) 0.1551(4) 0.046(3) Uani 1 1 d . . . . .
H223 H -0.0301 0.4173 0.1280 0.056 Uiso 1 1 calc R U . . .
C224 C -0.0181(3) 0.3882(7) 0.1944(3) 0.026(2) Uani 1 1 d . . . . .
C225 C -0.0317(3) 0.4019(8) 0.2333(3) 0.029(2) Uani 1 1 d . . . . .
H225 H -0.0194 0.3740 0.2600 0.034 Uiso 1 1 calc R U . . .
C226 C -0.0638(3) 0.4578(8) 0.2317(3) 0.029(2) Uani 1 1 d . . . . .
H226 H -0.0730 0.4689 0.2582 0.035 Uiso 1 1 calc R U . . .
C231 C 0.0521(3) 0.2097(7) 0.2187(3) 0.025(2) Uani 1 1 d . . . . .
N232 N 0.0758(2) 0.2200(7) 0.1893(3) 0.0280(18) Uani 1 1 d . . . . .
C233 C 0.0670(3) 0.2929(9) 0.1637(3) 0.033(2) Uani 1 1 d . . . . .
N234 N 0.0373(2) 0.3471(6) 0.1636(3) 0.0284(18) Uani 1 1 d . . . . .
C235 C 0.0162(3) 0.3309(8) 0.1942(3) 0.028(2) Uani 1 1 d . . . . .
N236 N 0.0228(2) 0.2633(6) 0.2232(2) 0.0253(17) Uani 1 1 d . . . . .
N241 N 0.1841(3) 0.4869(6) 0.0252(3) 0.0296(19) Uani 1 1 d . . . . .
C242 C 0.1594(4) 0.5446(8) 0.0004(4) 0.041(3) Uani 1 1 d . . . . .
H242 H 0.1365 0.5217 -0.0178 0.050 Uiso 1 1 calc R U . . .
C243 C 0.1661(3) 0.6334(8) 0.0007(4) 0.040(3) Uani 1 1 d . . . . .
H243 H 0.1493 0.6717 -0.0189 0.048 Uiso 1 1 calc R U . . .
C244 C 0.1978(3) 0.6690(7) 0.0297(3) 0.027(2) Uani 1 1 d . . . . .
C245 C 0.2221(3) 0.6109(7) 0.0551(4) 0.037(3) Uani 1 1 d . . . . .
H245 H 0.2447 0.6326 0.0743 0.045 Uiso 1 1 calc R U . . .
C246 C 0.2141(4) 0.5203(8) 0.0530(4) 0.044(3) Uani 1 1 d . . . . .
H246 H 0.2306 0.4807 0.0722 0.053 Uiso 1 1 calc R U . . .
N251 N 0.3295(2) 1.0233(6) 0.1462(3) 0.0267(18) Uani 1 1 d . . . . .
C252 C 0.3099(3) 1.0652(8) 0.1099(4) 0.035(2) Uani 1 1 d . . . . .
H252 H 0.3161 1.1259 0.1048 0.041 Uiso 1 1 calc R U . . .
C253 C 0.2813(3) 1.0230(8) 0.0797(3) 0.032(2) Uani 1 1 d . . . . .
H253 H 0.2682 1.0546 0.0544 0.038 Uiso 1 1 calc R U . . .
C254 C 0.2716(3) 0.9367(7) 0.0861(3) 0.027(2) Uani 1 1 d . . . . .
C255 C 0.2908(3) 0.8911(8) 0.1231(3) 0.037(3) Uani 1 1 d . . . . .
H255 H 0.2847 0.8303 0.1281 0.044 Uiso 1 1 calc R U . . .
C256 C 0.3197(3) 0.9377(9) 0.1532(4) 0.039(3) Uani 1 1 d . . . . .
H256 H 0.3326 0.9077 0.1791 0.047 Uiso 1 1 calc R U . . .
N261 N 0.1234(3) 1.0490(6) -0.1110(3) 0.0287(18) Uani 1 1 d . . . . .
C262 C 0.1169(4) 0.9613(8) -0.1042(4) 0.040(3) Uani 1 1 d . . . . .
H262 H 0.0963 0.9321 -0.1236 0.047 Uiso 1 1 calc R U . . .
C263 C 0.1386(4) 0.9124(8) -0.0706(4) 0.045(3) Uani 1 1 d . . . . .
H263 H 0.1327 0.8510 -0.0671 0.054 Uiso 1 1 calc R U . . .
C264 C 0.1691(3) 0.9521(7) -0.0418(3) 0.027(2) Uani 1 1 d . . . . .
C265 C 0.1752(3) 1.0430(8) -0.0480(4) 0.035(2) Uani 1 1 d . . . . .
H265 H 0.1946 1.0743 -0.0278 0.042 Uiso 1 1 calc R U . . .
C266 C 0.1529(3) 1.0882(8) -0.0836(3) 0.031(2) Uani 1 1 d . . . . .
H266 H 0.1589 1.1491 -0.0886 0.037 Uiso 1 1 calc R U . . .
C271 C 0.2050(3) 0.7684(7) 0.0295(3) 0.026(2) Uani 1 1 d . . . . .
N272 N 0.2338(2) 0.8012(6) 0.0602(3) 0.0239(16) Uani 1 1 d . . . . .
C273 C 0.2401(3) 0.8913(7) 0.0549(3) 0.026(2) Uani 1 1 d . . . . .
N274 N 0.2203(2) 0.9419(6) 0.0211(3) 0.0244(16) Uani 1 1 d . . . . .
C275 C 0.1918(3) 0.8999(7) -0.0051(3) 0.0242(19) Uani 1 1 d . . . . .
N276 N 0.1827(2) 0.8153(6) -0.0026(3) 0.0266(18) Uani 1 1 d . . . . .
Br30 Br 0.11461(7) 0.34238(18) 0.59056(6) 0.0884(6) Uani 1 1 d D U . . .
C301 C 0.0909(4) 0.3182(12) 0.6736(5) 0.074(5) Uani 1 1 d D U . . .
H301 H 0.0969 0.3289 0.7061 0.089 Uiso 1 1 calc R U . . .
C302 C 0.0828(4) 0.2155(13) 0.6665(6) 0.085(6) Uani 1 1 d D U . . .
H30A H 0.0825 0.2019 0.6351 0.102 Uiso 1 1 calc R U . . .
H30B H 0.1051 0.1827 0.6841 0.102 Uiso 1 1 calc R U . . .
C303 C 0.0468(4) 0.1780(18) 0.6777(7) 0.114(9) Uani 1 1 d D U . . .
H30C H 0.0468 0.1868 0.7094 0.137 Uiso 1 1 calc R U . . .
H30D H 0.0449 0.1130 0.6711 0.137 Uiso 1 1 calc R U . . .
C304 C 0.0123(5) 0.2289(16) 0.6491(7) 0.109(8) Uani 1 1 d D U . . .
H30E H 0.0068 0.2022 0.6192 0.131 Uiso 1 1 calc R U . . .
H30F H -0.0111 0.2200 0.6621 0.131 Uiso 1 1 calc R U . . .
C305 C 0.0184(5) 0.3199(15) 0.6454(6) 0.088(6) Uani 1 1 d D U . . .
H305 H -0.0035 0.3563 0.6342 0.106 Uiso 1 1 calc R U . . .
C306 C 0.0531(6) 0.3606(11) 0.6563(4) 0.091(6) Uani 1 1 d D U . . .
H306 H 0.0532 0.4239 0.6525 0.109 Uiso 1 1 calc R U . . .
C307 C 0.1256(5) 0.3462(18) 0.6562(5) 0.104(7) Uani 1 1 d D U . . .
H307 H 0.1292 0.4112 0.6639 0.125 Uiso 1 1 calc R U . . .
C308 C 0.1639(6) 0.303(2) 0.6753(7) 0.150(11) Uani 1 1 d D U . . .
H30G H 0.1637 0.2921 0.7068 0.180 Uiso 1 1 calc R U . . .
H30H H 0.1635 0.2432 0.6612 0.180 Uiso 1 1 calc R U . . .
C309 C 0.2028(7) 0.342(3) 0.6738(9) 0.181(14) Uani 1 1 d D U . . .
H30I H 0.2035 0.3582 0.6429 0.217 Uiso 1 1 calc R U . . .
H30J H 0.2057 0.3989 0.6910 0.217 Uiso 1 1 calc R U . . .
C310 C 0.2328(7) 0.291(3) 0.6890(14) 0.230(19) Uani 1 1 d D U . . .
H31A H 0.2350 0.2418 0.6680 0.276 Uiso 1 1 calc R U . . .
H31B H 0.2306 0.2641 0.7178 0.276 Uiso 1 1 calc R U . . .
C311 C 0.2679(11) 0.354(5) 0.694(2) 0.37(4) Uani 1 1 d D U . . .
H31C H 0.2917 0.3208 0.7055 0.549 Uiso 1 1 calc R U . . .
H31D H 0.2693 0.3804 0.6654 0.549 Uiso 1 1 calc R U . . .
H31E H 0.2649 0.4025 0.7148 0.549 Uiso 1 1 calc R U . . .
Br35 Br 0.11496(16) 0.6222(4) 0.09185(14) 0.0828(17) Uani 0.404(5) 1 d D U P D 2
C351 C 0.0932(9) 0.648(3) 0.1766(10) 0.134(13) Uani 0.404(5) 1 d D U P D 2
H351 H 0.1048 0.6437 0.2088 0.161 Uiso 0.404(5) 1 calc R U P D 2
C352 C 0.0840(10) 0.750(3) 0.1718(12) 0.132(13) Uani 0.404(5) 1 d D U P D 2
H35A H 0.1060 0.7842 0.1893 0.159 Uiso 0.404(5) 1 calc R U P D 2
H35B H 0.0819 0.7677 0.1406 0.159 Uiso 0.404(5) 1 calc R U P D 2
C353 C 0.0475(11) 0.777(4) 0.1865(13) 0.132(13) Uani 0.404(5) 1 d D U P D 2
H35C H 0.0426 0.8416 0.1810 0.159 Uiso 0.404(5) 1 calc R U P D 2
H35D H 0.0505 0.7662 0.2186 0.159 Uiso 0.404(5) 1 calc R U P D 2
C354 C 0.0122(10) 0.721(4) 0.1613(13) 0.135(13) Uani 0.404(5) 1 d D U P D 2
H35E H -0.0092 0.7248 0.1777 0.162 Uiso 0.404(5) 1 calc R U P D 2
H35F H 0.0030 0.7489 0.1320 0.162 Uiso 0.404(5) 1 calc R U P D 2
C355 C 0.0211(10) 0.631(4) 0.1556(14) 0.137(13) Uani 0.404(5) 1 d D U P D 2
H355 H 0.0024 0.5933 0.1384 0.165 Uiso 0.404(5) 1 calc R U P D 2
C356 C 0.0568(10) 0.598(3) 0.1749(12) 0.137(13) Uani 0.404(5) 1 d D U P D 2
H356 H 0.0580 0.5399 0.1879 0.164 Uiso 0.404(5) 1 calc R U P D 2
C357 C 0.1260(8) 0.615(3) 0.1574(7) 0.112(16) Uani 0.404(5) 1 d D U P D 2
H357 H 0.1297 0.5497 0.1654 0.135 Uiso 0.404(5) 1 calc R U P D 2
C358 C 0.1652(9) 0.662(5) 0.1736(13) 0.110(17) Uani 0.404(5) 1 d D U P D 2
H35G H 0.1622 0.7258 0.1649 0.132 Uiso 0.404(5) 1 calc R U P D 2
H35H H 0.1711 0.6598 0.2063 0.132 Uiso 0.404(5) 1 calc R U P D 2
C359 C 0.1998(8) 0.625(4) 0.1572(16) 0.115(17) Uani 0.404(5) 1 d D U P D 2
H35I H 0.2134 0.5808 0.1789 0.138 Uiso 0.404(5) 1 calc R U P D 2
H35J H 0.1905 0.5922 0.1292 0.138 Uiso 0.404(5) 1 calc R U P D 2
C360 C 0.2248(16) 0.688(5) 0.151(2) 0.17(2) Uani 0.404(5) 1 d D U P D 2
H36A H 0.2109 0.7418 0.1371 0.205 Uiso 0.404(5) 1 calc R U P D 2
H36B H 0.2421 0.6656 0.1314 0.205 Uiso 0.404(5) 1 calc R U P D 2
C361 C 0.2481(15) 0.709(5) 0.197(2) 0.14(3) Uani 0.404(5) 1 d D U P D 2
H36C H 0.2673 0.7561 0.1951 0.210 Uiso 0.404(5) 1 calc R U P D 2
H36D H 0.2304 0.7308 0.2158 0.210 Uiso 0.404(5) 1 calc R U P D 2
H36E H 0.2614 0.6551 0.2102 0.210 Uiso 0.404(5) 1 calc R U P D 2
Br40 Br 0.12968(10) 0.87571(19) 0.07648(11) 0.1233(10) Uani 1 1 d D . . . .
C401 C 0.1504(6) 1.0262(15) 0.1319(6) 0.119(8) Uani 1 1 d D U . . .
H401 H 0.1430 1.0878 0.1403 0.143 Uiso 1 1 calc R U . . .
C402 C 0.1938(6) 1.0352(17) 0.1294(6) 0.102(7) Uani 1 1 d D U . . .
H40A H 0.2033 0.9763 0.1211 0.123 Uiso 1 1 calc R U . . .
H40B H 0.1962 1.0784 0.1057 0.123 Uiso 1 1 calc R U . . .
C403 C 0.2196(5) 1.0662(18) 0.1720(6) 0.111(8) Uani 1 1 d D U . . .
H40C H 0.2090 1.1208 0.1835 0.133 Uiso 1 1 calc R U . . .
H40D H 0.2463 1.0787 0.1677 0.133 Uiso 1 1 calc R U . . .
C404 C 0.2189(6) 0.982(2) 0.2045(8) 0.133(9) Uani 1 1 d D U . . .
H40E H 0.2338 0.9316 0.1953 0.159 Uiso 1 1 calc R U . . .
H40F H 0.2312 0.9992 0.2350 0.159 Uiso 1 1 calc R U . . .
C405 C 0.1801(7) 0.955(2) 0.2031(9) 0.141(10) Uani 1 1 d D U . . .
H405 H 0.1756 0.9217 0.2277 0.169 Uiso 1 1 calc R U . . .
C406 C 0.1491(7) 0.9712(17) 0.1716(7) 0.117(8) Uani 1 1 d D U . . .
H406 H 0.1249 0.9461 0.1748 0.141 Uiso 1 1 calc R U . . .
C407 C 0.1209(7) 1.0050(12) 0.0910(7) 0.124(9) Uani 1 1 d D U . . .
H407 H 0.0940 1.0134 0.0965 0.149 Uiso 1 1 calc R U . . .
C408 C 0.1264(7) 1.0586(14) 0.0483(6) 0.120(8) Uani 1 1 d D U . . .
H40G H 0.1334 1.1212 0.0573 0.144 Uiso 1 1 calc R U . . .
H40H H 0.1488 1.0322 0.0379 0.144 Uiso 1 1 calc R U . . .
C409 C 0.0924(7) 1.0616(17) 0.0096(7) 0.103(7) Uani 1 1 d D U . . .
H40I H 0.0968 1.1118 -0.0098 0.124 Uiso 1 1 calc R U . . .
H40J H 0.0926 1.0055 -0.0074 0.124 Uiso 1 1 calc R U . . .
C410 C 0.0575(7) 1.0712(17) 0.0184(12) 0.145(11) Uani 1 1 d D U . . .
H41A H 0.0543 1.0301 0.0425 0.174 Uiso 1 1 calc R U . . .
H41B H 0.0377 1.0555 -0.0080 0.174 Uiso 1 1 calc R U . . .
C411 C 0.0514(8) 1.1700(19) 0.0321(15) 0.179(16) Uani 1 1 d D U . . .
H41C H 0.0253 1.1765 0.0386 0.269 Uiso 1 1 calc R U . . .
H41D H 0.0708 1.1851 0.0584 0.269 Uiso 1 1 calc R U . . .
H41E H 0.0542 1.2105 0.0080 0.269 Uiso 1 1 calc R U . . .
Br45 Br 0.68811(13) 0.4386(3) 0.68779(18) 0.109(2) Uani 0.547(8) 1 d D U P E 1
C451 C 0.7413(7) 0.364(2) 0.7636(8) 0.113(12) Uani 0.547(8) 1 d D U P E 1
H451 H 0.7683 0.3407 0.7731 0.136 Uiso 0.547(8) 1 calc R U P E 1
C452 C 0.7151(9) 0.294(2) 0.7819(9) 0.099(11) Uani 0.547(8) 1 d D U P E 1
H45A H 0.6882 0.2993 0.7650 0.119 Uiso 0.547(8) 1 calc R U P E 1
H45B H 0.7244 0.2326 0.7765 0.119 Uiso 0.547(8) 1 calc R U P E 1
C453 C 0.7147(9) 0.303(2) 0.8289(9) 0.106(12) Uani 0.547(8) 1 d D U P E 1
H45C H 0.7409 0.2899 0.8465 0.127 Uiso 0.547(8) 1 calc R U P E 1
H45D H 0.6963 0.2589 0.8374 0.127 Uiso 0.547(8) 1 calc R U P E 1
C454 C 0.7022(8) 0.400(3) 0.8390(11) 0.094(11) Uani 0.547(8) 1 d D U P E 1
H45E H 0.6747 0.4102 0.8249 0.113 Uiso 0.547(8) 1 calc R U P E 1
H45F H 0.7047 0.4081 0.8712 0.113 Uiso 0.547(8) 1 calc R U P E 1
C455 C 0.7256(13) 0.463(3) 0.8231(12) 0.131(14) Uani 0.547(8) 1 d D U P E 1
H455 H 0.7306 0.5183 0.8382 0.158 Uiso 0.547(8) 1 calc R U P E 1
C456 C 0.7413(9) 0.449(2) 0.7880(11) 0.113(13) Uani 0.547(8) 1 d D U P E 1
H456 H 0.7538 0.4985 0.7775 0.135 Uiso 0.547(8) 1 calc R U P E 1
C457 C 0.7354(5) 0.3688(17) 0.7147(7) 0.098(9) Uani 0.547(8) 1 d D U P E 1
H457 H 0.7576 0.4060 0.7089 0.118 Uiso 0.547(8) 1 calc R U P E 1
C458 C 0.7361(7) 0.286(2) 0.6868(9) 0.106(10) Uani 0.547(8) 1 d D U P E 1
H45G H 0.7341 0.3068 0.6560 0.127 Uiso 0.547(8) 1 calc R U P E 1
H45H H 0.7119 0.2524 0.6876 0.127 Uiso 0.547(8) 1 calc R U P E 1
C459 C 0.7694(7) 0.217(2) 0.6956(12) 0.110(10) Uani 0.547(8) 1 d D U P E 1
H45I H 0.7938 0.2506 0.6955 0.131 Uiso 0.547(8) 1 calc R U P E 1
H45J H 0.7709 0.1943 0.7259 0.131 Uiso 0.547(8) 1 calc R U P E 1
C460 C 0.7691(11) 0.148(3) 0.6698(12) 0.127(14) Uani 0.547(8) 1 d D U P E 1
H46A H 0.7678 0.1698 0.6393 0.153 Uiso 0.547(8) 1 calc R U P E 1
H46B H 0.7452 0.1130 0.6701 0.153 Uiso 0.547(8) 1 calc R U P E 1
C461 C 0.8039(10) 0.085(3) 0.6815(17) 0.16(2) Uani 0.547(8) 1 d D U P E 1
H46C H 0.8011 0.0355 0.6604 0.241 Uiso 0.547(8) 1 calc R U P E 1
H46D H 0.8278 0.1184 0.6805 0.241 Uiso 0.547(8) 1 calc R U P E 1
H46E H 0.8052 0.0614 0.7113 0.241 Uiso 0.547(8) 1 calc R U P E 1
Br50 Br 0.0489(2) 0.5708(3) 0.14571(15) 0.136(2) Uani 0.596(5) 1 d D U P D 1
C501 C 0.0367(11) 0.760(2) 0.1611(14) 0.167(16) Uani 0.596(5) 1 d D U P D 1
H501 H 0.0320 0.7375 0.1900 0.200 Uiso 0.596(5) 1 calc R U P D 1
C502 C -0.0036(10) 0.757(3) 0.1280(16) 0.173(18) Uani 0.596(5) 1 d D U P D 1
H50A H -0.0092 0.6942 0.1192 0.208 Uiso 0.596(5) 1 calc R U P D 1
H50B H -0.0238 0.7767 0.1443 0.208 Uiso 0.596(5) 1 calc R U P D 1
C503 C -0.0082(13) 0.812(3) 0.0876(14) 0.163(17) Uani 0.596(5) 1 d D U P D 1
H50C H -0.0359 0.8128 0.0730 0.195 Uiso 0.596(5) 1 calc R U P D 1
H50D H 0.0066 0.7834 0.0670 0.195 Uiso 0.596(5) 1 calc R U P D 1
C504 C 0.0065(13) 0.910(3) 0.0976(15) 0.160(17) Uani 0.596(5) 1 d D U P D 1
H50E H 0.0167 0.9329 0.0720 0.192 Uiso 0.596(5) 1 calc R U P D 1
H50F H -0.0158 0.9481 0.1010 0.192 Uiso 0.596(5) 1 calc R U P D 1
C505 C 0.0355(18) 0.918(3) 0.1354(19) 0.21(2) Uani 0.596(5) 1 d D U P D 1
H505 H 0.0485 0.9740 0.1391 0.257 Uiso 0.596(5) 1 calc R U P D 1
C506 C 0.0477(13) 0.857(2) 0.1675(14) 0.186(18) Uani 0.596(5) 1 d D U P D 1
H506 H 0.0635 0.8755 0.1945 0.223 Uiso 0.596(5) 1 calc R U P D 1
C507 C 0.0660(10) 0.6988(15) 0.1476(18) 0.176(16) Uani 0.596(5) 1 d D U P D 1
H507 H 0.0663 0.7150 0.1163 0.211 Uiso 0.596(5) 1 calc R U P D 1
C508 C 0.1090(11) 0.697(3) 0.171(2) 0.21(2) Uani 0.596(5) 1 d D U P D 1
H50G H 0.1209 0.7553 0.1661 0.251 Uiso 0.596(5) 1 calc R U P D 1
H50H H 0.1102 0.6907 0.2031 0.251 Uiso 0.596(5) 1 calc R U P D 1
C509 C 0.1330(14) 0.622(3) 0.156(2) 0.21(3) Uani 0.596(5) 1 d D U P D 1
H50I H 0.1365 0.5734 0.1783 0.256 Uiso 0.596(5) 1 calc R U P D 1
H50J H 0.1186 0.5969 0.1279 0.256 Uiso 0.596(5) 1 calc R U P D 1
C510 C 0.1675(16) 0.649(5) 0.150(2) 0.23(3) Uani 0.596(5) 1 d D U P D 1
H51A H 0.1702 0.7150 0.1546 0.279 Uiso 0.596(5) 1 calc R U P D 1
H51B H 0.1714 0.6341 0.1205 0.279 Uiso 0.596(5) 1 calc R U P D 1
C511 C 0.1971(15) 0.599(4) 0.185(2) 0.22(3) Uani 0.596(5) 1 d D U P D 1
H51C H 0.2234 0.6170 0.1829 0.333 Uiso 0.596(5) 1 calc R U P D 1
H51D H 0.1927 0.6150 0.2148 0.333 Uiso 0.596(5) 1 calc R U P D 1
H51E H 0.1939 0.5345 0.1809 0.333 Uiso 0.596(5) 1 calc R U P D 1
Br55 Br 0.0399(4) 0.0799(9) 0.4683(4) 0.225(5) Uani 0.5 1 d D U P F -1
C551 C 0.0567(11) -0.062(3) 0.5331(15) 0.21(2) Uani 0.5 1 d D U P F -1
H551 H 0.0465 -0.1208 0.5420 0.248 Uiso 0.5 1 calc R U P F -1
C552 C 0.0598(13) -0.005(5) 0.5757(19) 0.22(2) Uani 0.5 1 d D U P F -1
H55A H 0.0580 0.0593 0.5670 0.261 Uiso 0.5 1 calc R U P F -1
H55B H 0.0369 -0.0183 0.5889 0.261 Uiso 0.5 1 calc R U P F -1
C553 C 0.0952(15) -0.016(5) 0.6104(15) 0.19(2) Uani 0.5 1 d D U P F -1
H55C H 0.0947 -0.0759 0.6245 0.233 Uiso 0.5 1 calc R U P F -1
H55D H 0.0960 0.0302 0.6334 0.233 Uiso 0.5 1 calc R U P F -1
C554 C 0.1321(12) -0.008(4) 0.5892(19) 0.136(18) Uani 0.5 1 d D U P F -1
H55E H 0.1340 0.0532 0.5777 0.164 Uiso 0.5 1 calc R U P F -1
H55F H 0.1558 -0.0208 0.6116 0.164 Uiso 0.5 1 calc R U P F -1
C555 C 0.1285(9) -0.070(5) 0.5550(16) 0.141(18) Uani 0.5 1 d D U P F -1
H555 H 0.1511 -0.1034 0.5521 0.170 Uiso 0.5 1 calc R U P F -1
C556 C 0.0955(12) -0.087(5) 0.5256(17) 0.16(2) Uani 0.5 1 d D U P F -1
H556 H 0.0973 -0.1163 0.4988 0.197 Uiso 0.5 1 calc R U P F -1
C557 C 0.0258(11) -0.034(3) 0.4951(17) 0.20(2) Uani 0.5 1 d D U P F -1
H557 H 0.0259 -0.0812 0.4720 0.240 Uiso 0.5 1 calc R U P F -1
C558 C -0.0164(10) -0.029(5) 0.501(2) 0.22(2) Uani 0.5 1 d D U P F -1
H55G H -0.0220 -0.0882 0.5134 0.259 Uiso 0.5 1 calc R U P F -1
H55H H -0.0166 0.0151 0.5251 0.259 Uiso 0.5 1 calc R U P F -1
C559 C -0.0513(11) -0.008(8) 0.4659(18) 0.22(3) Uani 0.5 1 d D U P F -1
H55I H -0.0483 0.0542 0.4552 0.270 Uiso 0.5 1 calc R U P F -1
H55J H -0.0516 -0.0489 0.4408 0.270 Uiso 0.5 1 calc R U P F -1
C560 C -0.0853(12) -0.013(7) 0.4782(16) 0.19(3) Uani 0.5 1 d D U P F -1
H56A H -0.0889 0.0391 0.4968 0.226 Uiso 0.5 1 calc R U P F -1
H56B H -0.0864 -0.0685 0.4955 0.226 Uiso 0.5 1 calc R U P F -1
C561 C -0.1176(11) -0.015(6) 0.4362(15) 0.14(2) Uani 0.5 1 d D U P F -1
H56C H -0.1430 -0.0187 0.4446 0.210 Uiso 0.5 1 calc R U P F -1
H56D H -0.1163 0.0406 0.4193 0.210 Uiso 0.5 1 calc R U P F -1
H56E H -0.1138 -0.0666 0.4181 0.210 Uiso 0.5 1 calc R U P F -1
Br60 Br -0.07365(16) 0.6369(4) -0.0184(2) 0.0943(18) Uani 0.404(5) 1 d D U P D -2
C601 C 0.0022(9) 0.585(2) 0.0229(12) 0.105(14) Uani 0.404(5) 1 d D U P D -2
H601 H 0.0231 0.5887 0.0499 0.127 Uiso 0.404(5) 1 calc R U P D -2
C602 C 0.0231(10) 0.607(2) -0.0164(15) 0.100(14) Uani 0.404(5) 1 d D U P D -2
H60A H 0.0029 0.6235 -0.0423 0.120 Uiso 0.404(5) 1 calc R U P D -2
H60B H 0.0396 0.6607 -0.0083 0.120 Uiso 0.404(5) 1 calc R U P D -2
C603 C 0.0476(8) 0.535(3) -0.0301(14) 0.097(13) Uani 0.404(5) 1 d D U P D -2
H60C H 0.0713 0.5278 -0.0072 0.116 Uiso 0.404(5) 1 calc R U P D -2
H60D H 0.0556 0.5536 -0.0578 0.116 Uiso 0.404(5) 1 calc R U P D -2
C604 C 0.0252(12) 0.443(3) -0.0376(15) 0.111(14) Uani 0.404(5) 1 d D U P D -2
H60E H 0.0064 0.4450 -0.0659 0.134 Uiso 0.404(5) 1 calc R U P D -2
H60F H 0.0438 0.3941 -0.0388 0.134 Uiso 0.404(5) 1 calc R U P D -2
C605 C 0.006(2) 0.428(2) -0.003(2) 0.097(14) Uani 0.404(5) 1 d D U P D -2
H605 H 0.0033 0.3674 0.0048 0.116 Uiso 0.404(5) 1 calc R U P D -2
C606 C -0.0102(11) 0.489(2) 0.0196(12) 0.093(13) Uani 0.404(5) 1 d D U P D -2
H606 H -0.0301 0.4706 0.0344 0.112 Uiso 0.404(5) 1 calc R U P D -2
C607 C -0.0285(7) 0.6494(19) 0.0311(10) 0.072(10) Uani 0.404(5) 1 d D U P D -2
H607 H -0.0371 0.6283 0.0583 0.086 Uiso 0.404(5) 1 calc R U P D -2
C608 C -0.0203(11) 0.750(2) 0.0369(18) 0.122(17) Uani 0.404(5) 1 d D U P D -2
H60G H 0.0039 0.7572 0.0593 0.147 Uiso 0.404(5) 1 calc R U P D -2
H60H H -0.0149 0.7733 0.0087 0.147 Uiso 0.404(5) 1 calc R U P D -2
C609 C -0.0511(18) 0.809(3) 0.050(2) 0.14(2) Uani 0.404(5) 1 d D U P D -2
H60I H -0.0770 0.7915 0.0333 0.171 Uiso 0.404(5) 1 calc R U P D -2
H60J H -0.0511 0.8008 0.0820 0.171 Uiso 0.404(5) 1 calc R U P D -2
C610 C -0.044(2) 0.894(3) 0.042(3) 0.19(3) Uani 0.404(5) 1 d D U P D -2
H61A H -0.0385 0.9299 0.0696 0.222 Uiso 0.404(5) 1 calc R U P D -2
H61B H -0.0659 0.9216 0.0214 0.222 Uiso 0.404(5) 1 calc R U P D -2
C611 C -0.008(3) 0.887(6) 0.021(3) 0.23(4) Uani 0.404(5) 1 d D U P D -2
H61C H 0.0005 0.9467 0.0139 0.342 Uiso 0.404(5) 1 calc R U P D -2
H61D H 0.0135 0.8583 0.0424 0.342 Uiso 0.404(5) 1 calc R U P D -2
H61E H -0.0136 0.8501 -0.0055 0.342 Uiso 0.404(5) 1 calc R U P D -2
Br65 Br 0.0560(2) 0.3855(6) 0.45929(19) 0.087(3) Uani 0.353(7) 1 d D U P G -1
C651 C 0.0035(11) 0.390(3) 0.5210(14) 0.097(14) Uani 0.353(7) 1 d D U P G -1
H651 H 0.0259 0.4173 0.5419 0.116 Uiso 0.353(7) 1 calc R U P G -1
C652 C 0.0069(9) 0.285(3) 0.5240(15) 0.093(15) Uani 0.353(7) 1 d D U P G -1
H65A H 0.0267 0.2637 0.5077 0.112 Uiso 0.353(7) 1 calc R U P G -1
H65B H 0.0147 0.2661 0.5551 0.112 Uiso 0.353(7) 1 calc R U P G -1
C653 C -0.0323(12) 0.246(4) 0.5041(18) 0.133(19) Uani 0.353(7) 1 d D U P G -1
H65C H -0.0303 0.1802 0.5003 0.160 Uiso 0.353(7) 1 calc R U P G -1
H65D H -0.0424 0.2732 0.4749 0.160 Uiso 0.353(7) 1 calc R U P G -1
C654 C -0.0600(9) 0.268(4) 0.5370(14) 0.100(14) Uani 0.353(7) 1 d D U P G -1
H65E H -0.0871 0.2539 0.5229 0.120 Uiso 0.353(7) 1 calc R U P G -1
H65F H -0.0528 0.2300 0.5637 0.120 Uiso 0.353(7) 1 calc R U P G -1
C655 C -0.0570(14) 0.358(4) 0.5490(19) 0.098(14) Uani 0.353(7) 1 d D U P G -1
H655 H -0.0727 0.3791 0.5687 0.118 Uiso 0.353(7) 1 calc R U P G -1
C656 C -0.0335(9) 0.418(3) 0.5347(11) 0.093(13) Uani 0.353(7) 1 d D U P G -1
H656 H -0.0405 0.4798 0.5333 0.112 Uiso 0.353(7) 1 calc R U P G -1
C657 C 0.0054(11) 0.418(3) 0.4747(15) 0.107(16) Uani 0.353(7) 1 d D U P G -1
H657 H -0.0150 0.3832 0.4545 0.128 Uiso 0.353(7) 1 calc R U P G -1
C658 C -0.0032(11) 0.517(2) 0.4643(13) 0.072(12) Uani 0.353(7) 1 d D U P G -1
H65G H 0.0026 0.5287 0.4348 0.086 Uiso 0.353(7) 1 calc R U P G -1
H65H H -0.0315 0.5255 0.4617 0.086 Uiso 0.353(7) 1 calc R U P G -1
C659 C 0.0165(15) 0.590(3) 0.4942(17) 0.104(16) Uani 0.353(7) 1 d D U P G -1
H65I H 0.0067 0.5880 0.5221 0.125 Uiso 0.353(7) 1 calc R U P G -1
H65J H 0.0447 0.5773 0.5015 0.125 Uiso 0.353(7) 1 calc R U P G -1
C660 C 0.0116(17) 0.672(3) 0.4783(18) 0.11(2) Uani 0.353(7) 1 d D U P G -1
H66A H -0.0007 0.6699 0.4466 0.134 Uiso 0.353(7) 1 calc R U P G -1
H66B H 0.0372 0.7020 0.4809 0.134 Uiso 0.353(7) 1 calc R U P G -1
C661 C -0.014(2) 0.727(4) 0.503(3) 0.13(3) Uani 0.353(7) 1 d D U P G -1
H66C H -0.0171 0.7875 0.4908 0.195 Uiso 0.353(7) 1 calc R U P G -1
H66D H -0.0392 0.6978 0.5001 0.195 Uiso 0.353(7) 1 calc R U P G -1
H66E H -0.0013 0.7299 0.5343 0.195 Uiso 0.353(7) 1 calc R U P G -1
C90A C -0.053(3) 0.465(7) 0.537(4) 0.087(17) Uani 0.147(7) 1 d D U P G -2
H90A H -0.0786 0.4957 0.5310 0.104 Uiso 0.147(7) 1 calc R U P G -2
H90B H -0.0440 0.4645 0.5699 0.104 Uiso 0.147(7) 1 calc R U P G -2
C90B C -0.058(3) 0.367(6) 0.521(5) 0.089(17) Uani 0.147(7) 1 d D U P G -2
H90C H -0.0850 0.3583 0.5037 0.107 Uiso 0.147(7) 1 calc R U P G -2
H90D H -0.0542 0.3251 0.5460 0.107 Uiso 0.147(7) 1 calc R U P G -2
C90C C -0.028(3) 0.349(7) 0.491(4) 0.089(18) Uani 0.147(7) 1 d D U P G -2
H90E H -0.0336 0.3875 0.4648 0.107 Uiso 0.147(7) 1 calc R U P G -2
H90F H -0.0297 0.2852 0.4817 0.107 Uiso 0.147(7) 1 calc R U P G -2
C90D C 0.012(3) 0.370(6) 0.520(5) 0.088(18) Uani 0.147(7) 1 d D U P G -2
H90G H 0.0158 0.3367 0.5478 0.106 Uiso 0.147(7) 1 calc R U P G -2
H90H H 0.0328 0.3506 0.5037 0.106 Uiso 0.147(7) 1 calc R U P G -2
C90E C 0.016(2) 0.472(7) 0.529(4) 0.088(17) Uani 0.147(7) 1 d D U P G -2
H90I H 0.0264 0.4822 0.5605 0.106 Uiso 0.147(7) 1 calc R U P G -2
H90J H 0.0339 0.4988 0.5116 0.106 Uiso 0.147(7) 1 calc R U P G -2
C90F C -0.024(3) 0.517(5) 0.516(4) 0.088(17) Uani 0.147(7) 1 d D U P G -2
H90K H -0.0326 0.5174 0.4836 0.106 Uiso 0.147(7) 1 calc R U P G -2
H90L H -0.0223 0.5803 0.5265 0.106 Uiso 0.147(7) 1 calc R U P G -2
C91A C 0.7312(15) 0.353(3) 0.7539(13) 0.113(8) Uani 0.453(8) 1 d D U P E 2
H91A H 0.7170 0.3441 0.7782 0.136 Uiso 0.453(8) 1 calc R U P E 2
H91B H 0.7492 0.4042 0.7613 0.136 Uiso 0.453(8) 1 calc R U P E 2
C91B C 0.7027(11) 0.369(3) 0.7100(12) 0.108(7) Uani 0.453(8) 1 d D U P E 2
H91C H 0.6831 0.3207 0.7053 0.130 Uiso 0.453(8) 1 calc R U P E 2
H91D H 0.6889 0.4266 0.7120 0.130 Uiso 0.453(8) 1 calc R U P E 2
C91C C 0.7224(12) 0.373(2) 0.6708(12) 0.097(7) Uani 0.453(8) 1 d D U P E 2
H91E H 0.7477 0.4045 0.6778 0.117 Uiso 0.453(8) 1 calc R U P E 2
H91F H 0.7058 0.4017 0.6449 0.117 Uiso 0.453(8) 1 calc R U P E 2
C91D C 0.7273(14) 0.269(3) 0.6639(12) 0.108(7) Uani 0.453(8) 1 d D U P E 2
H91G H 0.7041 0.2470 0.6432 0.130 Uiso 0.453(8) 1 calc R U P E 2
H91H H 0.7501 0.2596 0.6501 0.130 Uiso 0.453(8) 1 calc R U P E 2
C91E C 0.7325(15) 0.215(3) 0.7062(13) 0.113(7) Uani 0.453(8) 1 d D U P E 2
H91I H 0.7472 0.1596 0.7025 0.136 Uiso 0.453(8) 1 calc R U P E 2
H91J H 0.7067 0.1968 0.7113 0.136 Uiso 0.453(8) 1 calc R U P E 2
C91F C 0.7540(12) 0.266(3) 0.7466(14) 0.116(7) Uani 0.453(8) 1 d D U P E 2
H91K H 0.7803 0.2826 0.7423 0.139 Uiso 0.453(8) 1 calc R U P E 2
H91L H 0.7568 0.2274 0.7730 0.139 Uiso 0.453(8) 1 calc R U P E 2

loop_
_atom_site_aniso_label
_atom_site_aniso_U_11
_atom_site_aniso_U_22
_atom_site_aniso_U_33
_atom_site_aniso_U_23
_atom_site_aniso_U_13
_atom_site_aniso_U_12
Zn1 0.020(3) 0.0156(16) 0.0287(12) -0.0033(9) 0.0083(18) 0.0043(19)
I11 0.062(2) 0.0292(13) 0.0364(16) 0.0038(11) -0.0075(17) -0.0026(15)
I12 0.0395(13) 0.0232(15) 0.0485(15) -0.0071(11) 0.0194(11) -0.0104(10)
Zn1A 0.018(6) 0.013(3) 0.042(4) 0.000(2) 0.016(4) 0.007(4)
I13 0.085(10) 0.039(3) 0.037(4) 0.012(3) 0.013(5) 0.010(5)
I14 0.065(6) 0.026(4) 0.069(7) -0.017(4) 0.039(5) -0.013(4)
Zn2 0.0243(5) 0.0293(7) 0.0378(6) 0.0074(5) -0.0050(4) -0.0049(5)
I21 0.0441(4) 0.0273(4) 0.0635(5) 0.0014(4) -0.0026(3) 0.0028(3)
I22 0.0383(4) 0.0790(7) 0.0401(4) 0.0136(4) 0.0036(3) -0.0106(4)
Zn3 0.0419(6) 0.0175(6) 0.0228(5) -0.0022(4) -0.0061(4) 0.0023(5)
I31 0.0500(4) 0.0471(5) 0.0357(4) -0.0060(4) 0.0013(3) 0.0193(4)
I32 0.0728(5) 0.0251(4) 0.0338(3) 0.0029(3) -0.0025(3) -0.0130(4)
Zn4 0.0416(6) 0.0192(6) 0.0244(5) 0.0017(4) -0.0061(4) -0.0046(5)
I41 0.0511(14) 0.0388(19) 0.0292(7) 0.0002(9) 0.0054(8) -0.0169(12)
I42 0.0593(17) 0.0230(7) 0.0412(6) -0.0030(5) 0.0053(8) 0.0006(10)
I43 0.035(4) 0.010(4) 0.042(5) 0.004(3) -0.012(4) 0.002(3)
I44 0.046(7) 0.010(4) 0.037(3) 0.002(2) 0.005(4) 0.007(3)
Zn5 0.0432(7) 0.0164(6) 0.0353(6) 0.0019(5) 0.0159(5) -0.0021(5)
I51 0.061(2) 0.0332(13) 0.032(2) -0.0070(12) -0.0003(13) -0.0019(13)
I52 0.0395(16) 0.0237(14) 0.0478(15) 0.0066(9) 0.0202(10) 0.0033(10)
I53 0.095(8) 0.039(4) 0.030(4) -0.013(3) 0.014(4) -0.024(5)
I54 0.044(5) 0.021(4) 0.088(6) 0.016(3) 0.031(4) 0.009(3)
Zn6 0.0289(6) 0.0244(7) 0.0415(6) -0.0062(5) -0.0098(5) 0.0042(5)
I61 0.0582(5) 0.0285(4) 0.0790(6) 0.0083(4) -0.0255(4) -0.0134(4)
I62 0.0452(4) 0.0646(6) 0.0423(4) -0.0156(4) -0.0019(3) 0.0152(4)
N101 0.027(4) 0.021(4) 0.037(4) -0.007(4) 0.010(3) 0.000(4)
C102 0.074(9) 0.038(6) 0.057(7) -0.024(6) 0.043(7) -0.033(6)
C103 0.067(8) 0.041(7) 0.058(7) -0.031(6) 0.041(6) -0.032(6)
C104 0.035(5) 0.016(5) 0.025(4) -0.006(3) 0.008(4) 0.000(4)
C105 0.064(8) 0.045(8) 0.078(9) -0.043(7) 0.041(7) -0.035(7)
C106 0.047(6) 0.048(7) 0.064(7) -0.036(6) 0.033(6) -0.021(6)
N111 0.027(4) 0.021(5) 0.033(4) 0.004(3) -0.010(3) -0.006(3)
C112 0.030(5) 0.036(6) 0.028(5) -0.003(4) 0.004(4) -0.002(5)
C113 0.024(4) 0.033(6) 0.030(5) -0.013(4) 0.000(4) -0.004(4)
C114 0.027(4) 0.019(5) 0.031(5) -0.001(4) -0.002(4) -0.001(4)
C115 0.044(6) 0.042(7) 0.026(5) -0.010(5) 0.003(4) -0.021(5)
C116 0.048(6) 0.047(8) 0.031(5) -0.008(5) 0.005(5) -0.021(6)
N121 0.037(5) 0.023(5) 0.024(4) -0.008(3) -0.006(3) -0.002(4)
C122 0.041(6) 0.030(6) 0.039(5) -0.014(5) 0.012(4) -0.014(5)
C123 0.042(6) 0.030(6) 0.039(5) -0.019(5) 0.014(4) -0.014(5)
C124 0.023(4) 0.025(5) 0.022(4) -0.005(4) 0.000(3) 0.003(4)
C125 0.027(4) 0.022(5) 0.027(4) -0.001(4) 0.001(4) 0.001(4)
C126 0.031(5) 0.026(6) 0.024(4) -0.006(4) 0.002(4) 0.000(4)
C131 0.029(4) 0.013(4) 0.028(4) -0.001(3) 0.007(4) -0.004(4)
N132 0.024(4) 0.032(5) 0.030(4) -0.009(4) 0.004(3) 0.001(4)
C133 0.028(4) 0.019(5) 0.028(4) 0.003(4) 0.003(3) 0.003(4)
N134 0.029(4) 0.021(4) 0.024(3) -0.003(3) 0.004(3) 0.001(3)
C135 0.027(4) 0.023(5) 0.019(4) 0.000(3) -0.002(3) -0.005(4)
N136 0.027(4) 0.027(5) 0.026(4) -0.008(3) 0.007(3) -0.003(3)
N141 0.026(4) 0.023(5) 0.035(4) 0.004(4) -0.010(3) -0.007(4)
C142 0.054(7) 0.012(5) 0.049(6) -0.009(5) -0.017(5) -0.011(5)
C143 0.043(6) 0.027(7) 0.049(7) 0.001(5) -0.017(5) 0.000(5)
C144 0.022(4) 0.021(5) 0.030(4) 0.003(4) 0.001(3) -0.002(4)
C145 0.055(7) 0.015(5) 0.049(6) -0.003(5) -0.027(5) 0.001(5)
C146 0.047(6) 0.021(6) 0.045(6) -0.008(5) -0.018(5) 0.005(5)
N151 0.038(5) 0.020(5) 0.032(4) -0.001(4) -0.008(3) -0.008(4)
C152 0.048(7) 0.024(6) 0.062(8) -0.005(5) -0.034(6) 0.002(5)
C153 0.051(7) 0.022(6) 0.059(7) -0.008(5) -0.033(6) 0.007(5)
C154 0.027(4) 0.011(4) 0.031(4) 0.000(3) -0.007(4) -0.005(3)
C155 0.034(5) 0.010(5) 0.033(5) 0.001(4) -0.009(4) 0.002(4)
C156 0.034(5) 0.012(5) 0.040(5) 0.004(4) -0.001(4) 0.003(4)
N161 0.034(4) 0.015(4) 0.037(5) -0.005(3) 0.010(4) 0.001(3)
C162 0.033(5) 0.023(6) 0.037(5) -0.010(4) -0.001(4) -0.013(4)
C163 0.040(6) 0.028(6) 0.031(5) 0.003(4) -0.006(4) 0.001(5)
C164 0.024(4) 0.012(4) 0.029(4) -0.004(4) 0.008(4) -0.004(3)
C165 0.036(6) 0.022(6) 0.055(7) -0.007(5) -0.009(5) 0.007(5)
C166 0.040(6) 0.024(6) 0.044(6) -0.008(5) -0.005(5) 0.016(5)
C171 0.022(4) 0.014(5) 0.033(5) 0.005(4) -0.001(4) 0.005(4)
N172 0.032(4) 0.011(4) 0.035(4) -0.005(3) -0.004(3) 0.004(3)
C173 0.034(5) 0.013(5) 0.033(5) -0.003(4) 0.000(4) -0.007(4)
N174 0.024(4) 0.013(4) 0.040(4) -0.007(3) 0.005(3) -0.002(3)
C175 0.022(4) 0.018(5) 0.034(5) -0.004(4) -0.001(4) -0.006(4)
N176 0.024(4) 0.020(4) 0.034(4) 0.001(3) 0.001(3) -0.008(3)
N201 0.039(5) 0.024(5) 0.026(4) 0.001(4) 0.006(3) 0.001(4)
C202 0.048(6) 0.039(7) 0.049(6) 0.018(6) 0.018(5) 0.021(6)
C203 0.044(6) 0.042(7) 0.050(6) 0.018(6) 0.026(5) 0.008(6)
C204 0.031(5) 0.023(5) 0.021(4) 0.000(4) -0.001(3) 0.001(4)
C205 0.027(5) 0.032(6) 0.032(5) 0.003(4) -0.002(4) 0.003(4)
C206 0.029(5) 0.032(6) 0.028(5) 0.000(4) 0.002(4) -0.008(4)
N211 0.044(5) 0.028(5) 0.035(4) 0.006(4) 0.014(4) 0.005(4)
C212 0.045(6) 0.057(9) 0.059(7) 0.037(7) 0.016(5) 0.014(6)
C213 0.040(6) 0.056(8) 0.052(6) 0.024(6) 0.014(5) 0.018(6)
C214 0.028(5) 0.044(7) 0.031(5) 0.006(5) 0.008(4) 0.006(5)
C215 0.045(6) 0.055(8) 0.045(6) 0.025(6) 0.019(5) 0.022(6)
C216 0.037(5) 0.045(7) 0.035(5) 0.009(5) 0.010(4) 0.012(5)
N221 0.027(4) 0.031(5) 0.036(5) 0.003(4) 0.001(3) 0.004(4)
C222 0.038(6) 0.049(8) 0.033(5) 0.015(5) -0.001(4) 0.017(5)
C223 0.046(6) 0.063(9) 0.030(5) 0.009(6) 0.007(5) 0.015(6)
C224 0.023(4) 0.026(6) 0.029(4) 0.008(4) 0.004(3) 0.001(4)
C225 0.037(5) 0.024(5) 0.022(4) -0.005(4) 0.001(4) 0.005(4)
C226 0.027(5) 0.026(6) 0.030(5) -0.002(4) -0.001(4) 0.001(4)
C231 0.028(5) 0.023(5) 0.023(4) 0.007(4) 0.001(3) -0.006(4)
N232 0.030(4) 0.027(5) 0.025(4) 0.004(4) 0.001(3) 0.004(4)
C233 0.037(5) 0.039(7) 0.020(4) 0.008(4) -0.002(4) -0.001(5)
N234 0.034(4) 0.023(4) 0.027(4) 0.004(3) 0.003(3) 0.008(4)
C235 0.030(5) 0.028(6) 0.022(4) 0.004(4) -0.001(3) 0.005(4)
N236 0.027(4) 0.024(4) 0.022(3) 0.003(3) -0.002(3) 0.003(3)
N241 0.035(4) 0.020(5) 0.036(4) 0.007(4) 0.009(4) 0.003(4)
C242 0.043(6) 0.019(6) 0.057(7) 0.006(5) -0.004(5) 0.005(5)
C243 0.042(6) 0.018(6) 0.050(7) 0.008(5) -0.013(5) 0.001(5)
C244 0.034(5) 0.019(5) 0.029(5) 0.003(4) 0.007(4) -0.003(4)
C245 0.034(5) 0.015(5) 0.056(7) 0.008(5) -0.005(5) 0.008(4)
C246 0.054(7) 0.020(6) 0.052(7) 0.006(5) -0.006(6) -0.006(5)
N251 0.026(4) 0.018(4) 0.034(4) -0.001(3) 0.000(3) 0.005(3)
C252 0.032(5) 0.021(6) 0.046(6) -0.004(5) -0.005(4) -0.001(4)
C253 0.031(5) 0.028(6) 0.032(5) 0.001(4) -0.005(4) 0.001(4)
C254 0.027(4) 0.021(5) 0.030(5) 0.000(4) -0.005(4) 0.002(4)
C255 0.049(6) 0.017(6) 0.037(5) 0.002(4) -0.011(5) -0.005(5)
C256 0.033(5) 0.035(7) 0.041(6) 0.001(5) -0.015(4) 0.002(5)
N261 0.042(5) 0.015(4) 0.026(4) -0.004(3) -0.001(3) -0.005(4)
C262 0.048(6) 0.017(5) 0.044(6) 0.005(4) -0.015(5) -0.004(4)
C263 0.060(7) 0.015(5) 0.047(6) 0.006(5) -0.019(5) -0.007(5)
C264 0.031(5) 0.019(5) 0.028(4) 0.000(4) 0.000(4) 0.001(4)
C265 0.037(6) 0.030(6) 0.032(5) 0.000(5) -0.005(4) -0.006(5)
C266 0.040(5) 0.022(5) 0.025(4) 0.004(4) -0.006(4) -0.001(4)
C271 0.030(5) 0.017(5) 0.030(5) -0.002(4) 0.005(4) -0.004(4)
N272 0.032(4) 0.013(4) 0.024(4) 0.005(3) -0.001(3) 0.003(3)
C273 0.028(5) 0.023(6) 0.024(4) 0.003(4) -0.001(4) 0.009(4)
N274 0.028(4) 0.018(4) 0.026(4) 0.000(3) 0.004(3) 0.009(3)
C275 0.025(4) 0.016(5) 0.032(4) -0.001(4) 0.007(4) 0.001(4)
N276 0.029(4) 0.021(5) 0.026(4) 0.002(3) -0.006(3) -0.006(3)
Br30 0.1179(15) 0.0940(14) 0.0676(10) -0.0111(10) 0.0532(10) -0.0271(12)
C301 0.080(10) 0.100(13) 0.045(7) 0.018(8) 0.018(7) -0.001(9)
C302 0.055(8) 0.123(16) 0.082(11) 0.027(11) 0.024(8) 0.028(9)
C303 0.041(8) 0.19(2) 0.109(14) 0.079(15) 0.006(8) 0.008(11)
C304 0.053(9) 0.17(2) 0.095(13) 0.057(15) -0.010(8) -0.021(12)
C305 0.069(10) 0.137(18) 0.063(9) 0.027(11) 0.023(8) 0.038(11)
C306 0.185(19) 0.060(10) 0.035(6) 0.032(7) 0.042(9) 0.047(11)
C307 0.107(14) 0.16(2) 0.047(8) -0.009(11) 0.014(9) -0.039(15)
C308 0.099(15) 0.28(3) 0.081(13) 0.003(19) 0.038(12) -0.04(2)
C309 0.113(18) 0.33(4) 0.112(18) -0.07(2) 0.042(16) 0.00(2)
C310 0.080(16) 0.42(5) 0.19(3) -0.04(4) 0.04(2) 0.03(3)
C311 0.18(3) 0.56(7) 0.32(6) 0.05(6) -0.05(4) -0.08(5)
Br35 0.120(4) 0.088(3) 0.051(2) -0.008(2) 0.044(2) -0.025(3)
C351 0.099(16) 0.26(4) 0.038(10) -0.060(17) -0.003(11) 0.03(2)
C352 0.097(16) 0.26(4) 0.033(10) -0.056(17) -0.002(11) 0.04(2)
C353 0.092(17) 0.26(4) 0.038(11) -0.052(17) 0.006(12) 0.04(2)
C354 0.095(16) 0.27(4) 0.043(11) -0.050(18) 0.013(12) 0.04(2)
C355 0.099(16) 0.26(4) 0.044(11) -0.056(17) 0.004(11) 0.03(2)
C356 0.105(16) 0.26(4) 0.033(11) -0.068(17) -0.008(11) 0.03(2)
C357 0.11(3) 0.18(4) 0.030(15) -0.04(2) -0.016(18) 0.05(3)
C358 0.07(2) 0.18(4) 0.08(3) 0.00(3) 0.00(2) 0.02(3)
C359 0.021(14) 0.20(5) 0.11(3) 0.04(3) -0.017(18) 0.02(2)
C360 0.14(4) 0.19(6) 0.19(5) 0.04(5) 0.06(4) 0.01(4)
C361 0.08(3) 0.15(5) 0.21(7) -0.06(5) 0.08(4) -0.05(4)
Br40 0.164(2) 0.0829(15) 0.147(2) -0.0198(15) 0.091(2) -0.0049(16)
C401 0.17(2) 0.095(15) 0.106(15) -0.018(13) 0.059(15) 0.014(15)
C402 0.126(16) 0.092(15) 0.100(14) 0.013(11) 0.050(13) -0.021(13)
C403 0.072(11) 0.20(2) 0.068(10) -0.027(14) 0.027(9) 0.003(14)
C404 0.108(16) 0.19(3) 0.112(16) 0.000(18) 0.057(14) 0.029(18)
C405 0.132(19) 0.16(2) 0.14(2) 0.00(2) 0.064(17) 0.055(19)
C406 0.143(19) 0.110(17) 0.119(18) -0.016(14) 0.075(15) 0.022(16)
C407 0.17(2) 0.077(14) 0.146(19) -0.054(14) 0.076(17) -0.002(14)
C408 0.22(2) 0.072(13) 0.088(13) -0.022(11) 0.069(15) 0.010(16)
C409 0.122(17) 0.084(14) 0.111(15) -0.002(13) 0.043(13) 0.011(13)
C410 0.12(2) 0.080(16) 0.21(3) -0.024(18) -0.02(2) 0.004(15)
C411 0.092(17) 0.11(2) 0.34(5) -0.05(3) 0.06(2) -0.006(16)
Br45 0.090(3) 0.097(3) 0.138(4) -0.006(3) 0.017(2) -0.026(2)
C451 0.050(14) 0.14(3) 0.15(3) -0.03(2) 0.010(16) -0.068(16)
C452 0.072(17) 0.14(3) 0.10(2) -0.02(2) 0.052(16) -0.060(18)
C453 0.061(17) 0.17(3) 0.09(2) 0.00(2) 0.015(16) -0.05(2)
C454 0.054(15) 0.15(3) 0.084(19) -0.02(2) 0.025(14) -0.020(19)
C455 0.11(3) 0.17(4) 0.11(3) -0.01(3) 0.01(2) -0.03(3)
C456 0.049(15) 0.15(3) 0.13(3) -0.01(3) 0.010(17) -0.046(19)
C457 0.046(11) 0.19(2) 0.065(14) -0.018(15) 0.018(11) -0.070(14)
C458 0.052(11) 0.20(3) 0.059(14) -0.034(15) -0.002(11) -0.065(14)
C459 0.057(12) 0.19(3) 0.081(19) -0.006(17) 0.011(12) -0.064(15)
C460 0.079(18) 0.22(4) 0.07(2) 0.03(2) -0.011(17) 0.00(2)
C461 0.071(19) 0.23(5) 0.20(5) 0.13(4) 0.06(2) 0.01(3)
Br50 0.239(7) 0.085(3) 0.086(3) 0.006(2) 0.033(3) -0.013(3)
C501 0.17(3) 0.15(3) 0.22(4) 0.01(3) 0.14(3) 0.03(3)
C502 0.15(3) 0.19(4) 0.22(4) 0.01(3) 0.12(3) 0.01(3)
C503 0.17(3) 0.14(3) 0.21(4) 0.03(3) 0.11(3) 0.07(3)
C504 0.20(4) 0.12(3) 0.20(4) 0.07(3) 0.15(3) 0.10(3)
C505 0.27(4) 0.16(4) 0.23(4) 0.06(4) 0.11(3) 0.11(4)
C506 0.25(4) 0.16(4) 0.18(4) 0.05(3) 0.15(3) 0.09(3)
C507 0.21(4) 0.096(19) 0.25(4) 0.00(3) 0.13(3) 0.00(3)
C508 0.23(5) 0.15(4) 0.27(5) 0.04(4) 0.08(4) 0.01(4)
C509 0.23(6) 0.13(4) 0.30(5) 0.09(4) 0.09(5) 0.05(4)
C510 0.25(6) 0.16(5) 0.31(6) 0.06(5) 0.12(6) 0.02(5)
C511 0.36(9) 0.09(3) 0.29(7) 0.02(4) 0.22(7) -0.01(5)
Br55 0.281(12) 0.213(10) 0.229(10) 0.053(9) 0.167(10) 0.004(9)
C551 0.19(4) 0.27(5) 0.15(4) 0.00(4) 0.03(3) -0.04(4)
C552 0.23(5) 0.21(5) 0.20(5) -0.01(4) 0.00(4) -0.04(4)
C553 0.22(4) 0.16(4) 0.19(5) 0.01(4) 0.01(4) 0.01(4)
C554 0.08(3) 0.16(4) 0.16(4) 0.00(4) 0.03(3) 0.03(3)
C555 0.047(18) 0.23(5) 0.15(4) -0.01(4) 0.05(2) 0.04(3)
C556 0.11(3) 0.25(5) 0.14(4) -0.03(4) 0.05(3) -0.02(4)
C557 0.20(4) 0.32(5) 0.10(3) 0.06(4) 0.08(3) -0.02(4)
C558 0.18(4) 0.38(6) 0.10(3) 0.05(5) 0.04(3) -0.01(5)
C559 0.16(4) 0.36(6) 0.12(4) 0.05(4) -0.04(3) -0.01(5)
C560 0.11(4) 0.32(7) 0.14(4) 0.05(5) 0.03(3) -0.05(5)
C561 0.07(3) 0.26(7) 0.11(4) 0.03(5) 0.04(3) -0.02(4)
Br60 0.089(3) 0.094(4) 0.105(4) 0.009(3) 0.032(3) 0.003(3)
C601 0.11(3) 0.08(2) 0.11(3) 0.03(2) -0.02(2) -0.02(2)
C602 0.030(16) 0.12(3) 0.14(3) 0.01(3) -0.01(2) -0.02(2)
C603 0.017(13) 0.15(3) 0.12(3) 0.01(3) -0.015(16) 0.033(16)
C604 0.06(2) 0.15(3) 0.11(3) 0.01(3) -0.023(19) 0.02(2)
C605 0.08(3) 0.10(3) 0.09(2) 0.00(3) -0.028(18) 0.03(2)
C606 0.11(3) 0.061(19) 0.08(2) -0.025(18) -0.05(2) 0.011(19)
C607 0.09(2) 0.044(18) 0.09(2) 0.006(17) 0.037(19) 0.029(17)
C608 0.13(3) 0.12(3) 0.11(3) 0.00(3) -0.01(3) 0.06(3)
C609 0.20(5) 0.10(3) 0.12(4) -0.02(3) 0.02(4) 0.06(4)
C610 0.25(6) 0.16(5) 0.17(5) -0.05(4) 0.09(4) 0.09(5)
C611 0.30(9) 0.24(9) 0.19(7) 0.00(7) 0.15(7) 0.02(9)
Br65 0.054(3) 0.159(7) 0.049(3) 0.002(4) 0.014(2) -0.019(4)
C651 0.05(2) 0.19(4) 0.05(2) 0.01(3) 0.013(19) 0.00(3)
C652 0.06(2) 0.15(4) 0.07(2) 0.01(3) 0.03(2) -0.02(3)
C653 0.06(2) 0.20(5) 0.13(3) 0.01(4) 0.00(3) 0.02(3)
C654 0.022(11) 0.21(4) 0.062(17) 0.04(2) -0.007(12) 0.00(2)
C655 0.017(11) 0.22(4) 0.056(16) 0.04(2) -0.005(11) -0.005(19)
C656 0.019(11) 0.22(4) 0.042(15) 0.03(2) 0.002(11) -0.014(19)
C657 0.07(3) 0.19(4) 0.06(2) 0.00(3) 0.02(2) 0.03(3)
C658 0.07(2) 0.09(3) 0.06(2) 0.03(2) 0.019(18) 0.01(2)
C659 0.07(3) 0.12(4) 0.10(3) 0.03(3) -0.01(3) -0.01(3)
C660 0.12(4) 0.08(4) 0.11(4) -0.01(3) -0.03(3) -0.01(3)
C661 0.17(6) 0.11(5) 0.14(5) -0.07(4) 0.10(5) -0.01(4)
C90A 0.10(3) 0.07(3) 0.08(3) 0.01(2) 0.00(2) -0.01(2)
C90B 0.10(3) 0.08(3) 0.08(3) 0.00(2) 0.00(2) -0.01(2)
C90C 0.10(3) 0.08(3) 0.08(3) 0.00(2) 0.00(2) -0.01(2)
C90D 0.10(3) 0.08(3) 0.08(3) 0.00(2) 0.00(2) -0.01(2)
C90E 0.10(3) 0.08(3) 0.08(3) 0.00(2) 0.00(2) -0.01(2)
C90F 0.10(3) 0.08(3) 0.08(3) 0.00(2) 0.00(2) -0.01(2)
C91A 0.098(11) 0.117(13) 0.122(12) -0.020(11) 0.011(10) -0.041(11)
C91B 0.093(11) 0.112(13) 0.116(12) -0.023(11) 0.010(10) -0.046(10)
C91C 0.080(11) 0.107(13) 0.102(12) -0.028(11) 0.011(9) -0.055(10)
C91D 0.090(11) 0.116(13) 0.114(12) -0.020(11) 0.012(10) -0.045(10)
C91E 0.097(11) 0.119(13) 0.120(12) -0.016(11) 0.014(10) -0.040(10)
C91F 0.101(11) 0.119(13) 0.123(12) -0.017(11) 0.013(10) -0.039(11)

loop_
_atom_type_symbol
_atom_type_description
_atom_type_scat_dispersion_real
_atom_type_scat_dispersion_imag
_atom_type_scat_source
C C 0.0033 0.0016 'International Tables Vol C Tables 4.2.6.8 and 6.1.1.4'
H H 0.0000 0.0000 'International Tables Vol C Tables 4.2.6.8 and 6.1.1.4'
N N 0.0061 0.0033 'International Tables Vol C Tables 4.2.6.8 and 6.1.1.4'
I I -0.4742 1.8119 'International Tables Vol C Tables 4.2.6.8 and 6.1.1.4'
Zn Zn 0.2839 1.4301 'International Tables Vol C Tables 4.2.6.8 and 6.1.1.4'
Br Br -0.2901 2.4595 'International Tables Vol C Tables 4.2.6.8 and 6.1.1.4'

loop_
_geom_angle_atom_site_label_1
_geom_angle_atom_site_label_2
_geom_angle_atom_site_label_3
_geom_angle
_geom_angle_site_symmetry_1
_geom_angle_site_symmetry_3
N101 Zn1 N161 101.6(6) . 3_545
N101 Zn1 I11 110.4(5) . .
N161 Zn1 I11 107.5(5) 3_545 .
N101 Zn1 I12 104.6(5) . .
N161 Zn1 I12 107.6(5) 3_545 .
I11 Zn1 I12 123.1(5) . .
N161 Zn1A N101 100.1(10) 3_545 .
N161 Zn1A I14 115.4(8) 3_545 .
N101 Zn1A I14 104.2(10) . .
N161 Zn1A I13 104.6(10) 3_545 .
N101 Zn1A I13 103.4(8) . .
I14 Zn1A I13 125.5(11) . .
N111 Zn2 N141 103.0(3) . .
N111 Zn2 I22 107.0(3) . .
N141 Zn2 I22 105.9(3) . .
N111 Zn2 I21 106.1(3) . .
N141 Zn2 I21 106.7(3) . .
I22 Zn2 I21 126.00(6) . .
N261 Zn3 N121 97.1(3) 3_546 .
N261 Zn3 I32 108.6(2) 3_546 .
N121 Zn3 I32 106.1(3) . .
N261 Zn3 I31 104.1(2) 3_546 .
N121 Zn3 I31 109.1(3) . .
I32 Zn3 I31 127.69(6) . .
N201 Zn4 N151 97.0(4) . .
N201 Zn4 I43 112.4(4) . .
N151 Zn4 I43 105.4(6) . .
N201 Zn4 I42 105.0(3) . .
N151 Zn4 I42 111.3(3) . .
N201 Zn4 I41 107.1(3) . .
N151 Zn4 I41 103.3(3) . .
I42 Zn4 I41 128.68(11) . .
N201 Zn4 I44 101.4(4) . .
N151 Zn4 I44 103.1(7) . .
I43 Zn4 I44 131.9(6) . .
N211 Zn5 N241 100.4(4) . .
N211 Zn5 I53 107.4(6) . .
N241 Zn5 I53 107.4(6) . .
N211 Zn5 I52 106.0(3) . .
N241 Zn5 I52 112.8(3) . .
N211 Zn5 I51 108.5(3) . .
N241 Zn5 I51 105.6(3) . .
I52 Zn5 I51 121.4(2) . .
N211 Zn5 I54 106.1(4) . .
N241 Zn5 I54 106.2(6) . .
I53 Zn5 I54 126.3(7) . .
N251 Zn6 N221 101.5(4) . 3
N251 Zn6 I62 107.5(2) . .
N221 Zn6 I62 107.8(3) 3 .
N251 Zn6 I61 106.1(3) . .
N221 Zn6 I61 104.7(3) 3 .
I62 Zn6 I61 126.64(6) . .
C106 N101 C102 119.7(9) . .
C106 N101 Zn1 122.2(8) . .
C102 N101 Zn1 117.6(8) . .
C106 N101 Zn1A 120.0(9) . .
C102 N101 Zn1A 120.3(9) . .
N101 C102 C103 121.5(11) . .
N101 C102 H102 119.3 . .
C103 C102 H102 119.3 . .
C102 C103 C104 118.9(10) . .
C102 C103 H103 120.5 . .
C104 C103 H103 120.5 . .
C105 C104 C103 119.0(9) . .
C105 C104 C131 120.7(9) . .
C103 C104 C131 120.2(9) . .
C104 C105 C106 117.5(11) . .
C104 C105 H105 121.3 . .
C106 C105 H105 121.3 . .
N101 C106 C105 123.0(11) . .
N101 C106 H106 118.5 . .
C105 C106 H106 118.5 . .
C112 N111 C116 117.8(9) . .
C112 N111 Zn2 123.9(8) . .
C116 N111 Zn2 118.3(7) . .
N111 C112 C113 123.3(10) . .
N111 C112 H112 118.4 . .
C113 C112 H112 118.4 . .
C114 C113 C112 118.7(9) . .
C114 C113 H113 120.6 . .
C112 C113 H113 120.6 . .
C113 C114 C115 119.6(9) . .
C113 C114 C133 121.7(9) . .
C115 C114 C133 118.7(9) . .
C116 C115 C114 117.6(10) . .
C116 C115 H115 121.2 . .
C114 C115 H115 121.2 . .
N111 C116 C115 122.9(10) . .
N111 C116 H116 118.5 . .
C115 C116 H116 118.5 . .
C122 N121 C126 119.8(9) . .
C122 N121 Zn3 118.2(7) . .
C126 N121 Zn3 121.6(7) . .
N121 C122 C123 121.7(10) . .
N121 C122 H122 119.2 . .
C123 C122 H122 119.2 . .
C124 C123 C122 118.2(10) . .
C124 C123 H123 120.9 . .
C122 C123 H123 120.9 . .
C123 C124 C125 119.4(10) . .
C123 C124 C135 120.3(8) . .
C125 C124 C135 120.3(9) . .
C126 C125 C124 118.2(10) . .
C126 C125 H125 120.9 . .
C124 C125 H125 120.9 . .
N121 C126 C125 122.8(9) . .
N121 C126 H126 118.6 . .
C125 C126 H126 118.6 . .
N136 C131 N132 125.2(9) . .
N136 C131 C104 116.9(8) . .
N132 C131 C104 117.9(8) . .
C133 N132 C131 112.6(9) . .
N134 C133 N132 128.0(9) . .
N134 C133 C114 116.6(8) . .
N132 C133 C114 115.4(9) . .
C133 N134 C135 113.3(8) . .
N136 C135 N134 125.0(9) . .
N136 C135 C124 117.0(9) . .
N134 C135 C124 117.9(8) . .
C135 N136 C131 115.7(9) . .
C142 N141 C146 118.4(10) . .
C142 N141 Zn2 119.9(7) . .
C146 N141 Zn2 121.6(8) . .
N141 C142 C143 123.6(10) . .
N141 C142 H142 118.2 . .
C143 C142 H142 118.2 . .
C142 C143 C144 119.6(12) . .
C142 C143 H143 120.2 . .
C144 C143 H143 120.2 . .
C143 C144 C145 117.0(10) . .
C143 C144 C171 124.3(10) . .
C145 C144 C171 118.7(9) . .
C146 C145 C144 118.7(10) . .
C146 C145 H145 120.6 . .
C144 C145 H145 120.6 . .
N141 C146 C145 122.6(11) . .
N141 C146 H146 118.7 . .
C145 C146 H146 118.7 . .
C152 N151 C156 119.9(9) . .
C152 N151 Zn4 115.9(7) . .
C156 N151 Zn4 123.5(8) . .
N151 C152 C153 121.2(11) . .
N151 C152 H152 119.4 . .
C153 C152 H152 119.4 . .
C152 C153 C154 118.6(11) . .
C152 C153 H153 120.7 . .
C154 C153 H153 120.7 . .
C155 C154 C153 119.3(10) . .
C155 C154 C173 121.5(9) . .
C153 C154 C173 119.2(10) . .
C154 C155 C156 118.2(9) . .
C154 C155 H155 120.9 . .
C156 C155 H155 120.9 . .
N151 C156 C155 122.6(10) . .
N151 C156 H156 118.7 . .
C155 C156 H156 118.7 . .
C162 N161 C166 117.1(9) . .
C162 N161 Zn1A 119.6(10) . 3_455
C166 N161 Zn1A 123.3(10) . 3_455
C162 N161 Zn1 125.7(8) . 3_455
C166 N161 Zn1 116.9(8) . 3_455
N161 C162 C163 122.7(10) . .
N161 C162 H162 118.7 . .
C163 C162 H162 118.7 . .
C164 C163 C162 118.8(10) . .
C164 C163 H163 120.6 . .
C162 C163 H163 120.6 . .
C163 C164 C165 118.5(10) . .
C163 C164 C175 121.6(9) . .
C165 C164 C175 120.0(9) . .
C164 C165 C166 117.8(11) . .
C164 C165 H165 121.1 . .
C166 C165 H165 121.1 . .
N161 C166 C165 125.1(11) . .
N161 C166 H166 117.5 . .
C165 C166 H166 117.5 . .
N176 C171 N172 127.0(9) . .
N176 C171 C144 117.2(9) . .
N172 C171 C144 115.8(9) . .
C171 N172 C173 113.8(9) . .
N172 C173 N174 126.1(9) . .
N172 C173 C154 119.0(9) . .
N174 C173 C154 114.9(9) . .
C175 N174 C173 111.9(9) . .
N176 C175 N174 125.7(10) . .
N176 C175 C164 121.2(9) . .
N174 C175 C164 113.1(9) . .
C171 N176 C175 115.2(9) . .
C202 N201 C206 117.8(10) . .
C202 N201 Zn4 120.0(8) . .
C206 N201 Zn4 121.8(7) . .
N201 C202 C203 123.2(11) . .
N201 C202 H202 118.4 . .
C203 C202 H202 118.4 . .
C202 C203 C204 118.6(10) . .
C202 C203 H203 120.7 . .
C204 C203 H203 120.7 . .
C205 C204 C203 119.2(10) . .
C205 C204 C231 120.4(9) . .
C203 C204 C231 120.4(9) . .
C204 C205 C206 119.5(10) . .
C204 C205 H205 120.3 . .
C206 C205 H205 120.3 . .
N201 C206 C205 121.6(9) . .
N201 C206 H206 119.2 . .
C205 C206 H206 119.2 . .
C212 N211 C216 118.0(9) . .
C212 N211 Zn5 121.0(8) . .
C216 N211 Zn5 120.9(7) . .
N211 C212 C213 122.3(11) . .
N211 C212 H212 118.9 . .
C213 C212 H212 118.9 . .
C214 C213 C212 120.3(11) . .
C214 C213 H213 119.9 . .
C212 C213 H213 119.9 . .
C213 C214 C215 118.0(10) . .
C213 C214 C233 121.8(10) . .
C215 C214 C233 120.2(10) . .
C214 C215 C216 120.9(11) . .
C214 C215 H215 119.6 . .
C216 C215 H215 119.6 . .
N211 C216 C215 120.5(10) . .
N211 C216 H216 119.8 . .
C215 C216 H216 119.8 . .
C222 N221 C226 118.7(10) . .
C222 N221 Zn6 119.0(7) . 3_445
C226 N221 Zn6 122.3(8) . 3_445
N221 C222 C223 123.7(10) . .
N221 C222 H222 118.1 . .
C223 C222 H222 118.1 . .
C222 C223 C224 118.0(10) . .
C222 C223 H223 121.0 . .
C224 C223 H223 121.0 . .
C225 C224 C223 119.2(10) . .
C225 C224 C235 120.4(9) . .
C223 C224 C235 120.4(9) . .
C224 C225 C226 118.0(9) . .
C224 C225 H225 121.0 . .
C226 C225 H225 121.0 . .
N221 C226 C225 122.3(10) . .
N221 C226 H226 118.9 . .
C225 C226 H226 118.9 . .
N236 C231 N232 126.3(9) . .
N236 C231 C204 117.1(8) . .
N232 C231 C204 116.5(9) . .
C233 N232 C231 112.7(9) . .
N234 C233 N232 125.9(10) . .
N234 C233 C214 117.3(10) . .
N232 C233 C214 116.7(10) . .
C233 N234 C235 116.0(9) . .
N234 C235 N236 124.3(9) . .
N234 C235 C224 117.8(9) . .
N236 C235 C224 117.8(9) . .
C231 N236 C235 114.7(8) . .
C246 N241 C242 118.2(11) . .
C246 N241 Zn5 124.0(8) . .
C242 N241 Zn5 117.7(8) . .
C243 C242 N241 122.0(12) . .
C243 C242 H242 119.0 . .
N241 C242 H242 119.0 . .
C242 C243 C244 119.8(11) . .
C242 C243 H243 120.1 . .
C244 C243 H243 120.1 . .
C245 C244 C243 117.7(10) . .
C245 C244 C271 123.0(10) . .
C243 C244 C271 119.2(10) . .
C244 C245 C246 120.0(12) . .
C244 C245 H245 120.0 . .
C246 C245 H245 120.0 . .
N241 C246 C245 122.0(12) . .
N241 C246 H246 119.0 . .
C245 C246 H246 119.0 . .
C252 N251 C256 117.9(9) . .
C252 N251 Zn6 124.0(8) . .
C256 N251 Zn6 118.1(7) . .
N251 C252 C253 122.3(11) . .
N251 C252 H252 118.8 . .
C253 C252 H252 118.8 . .
C254 C253 C252 120.3(10) . .
C254 C253 H253 119.9 . .
C252 C253 H253 119.9 . .
C253 C254 C255 119.4(10) . .
C253 C254 C273 121.0(9) . .
C255 C254 C273 119.6(10) . .
C254 C255 C256 118.1(11) . .
C254 C255 H255 120.9 . .
C256 C255 H255 120.9 . .
N251 C256 C255 121.9(10) . .
N251 C256 H256 119.0 . .
C255 C256 H256 119.0 . .
C266 N261 C262 117.2(10) . .
C266 N261 Zn3 122.9(7) . 3_454
C262 N261 Zn3 119.6(7) . 3_454
N261 C262 C263 123.2(11) . .
N261 C262 H262 118.4 . .
C263 C262 H262 118.4 . .
C262 C263 C264 120.3(11) . .
C262 C263 H263 119.8 . .
C264 C263 H263 119.8 . .
C263 C264 C265 116.7(10) . .
C263 C264 C275 120.2(10) . .
C265 C264 C275 123.0(10) . .
C264 C265 C266 120.1(10) . .
C264 C265 H265 119.9 . .
C266 C265 H265 119.9 . .
N261 C266 C265 122.3(11) . .
N261 C266 H266 118.8 . .
C265 C266 H266 118.8 . .
N276 C271 N272 126.0(9) . .
N276 C271 C244 116.5(9) . .
N272 C271 C244 117.5(9) . .
C271 N272 C273 112.9(8) . .
N274 C273 N272 124.0(9) . .
N274 C273 C254 116.8(9) . .
N272 C273 C254 119.0(9) . .
C275 N274 C273 115.0(9) . .
N276 C275 N274 125.8(10) . .
N276 C275 C264 117.0(9) . .
N274 C275 C264 117.1(9) . .
C275 N276 C271 116.0(9) . .
C306 C301 C307 119.6(14) . .
C306 C301 C302 104.0(13) . .
C307 C301 C302 111.4(15) . .
C306 C301 H301 107.0 . .
C307 C301 H301 107.0 . .
C302 C301 H301 107.0 . .
C303 C302 C301 118.5(16) . .
C303 C302 H30A 107.7 . .
C301 C302 H30A 107.7 . .
C303 C302 H30B 107.7 . .
C301 C302 H30B 107.7 . .
H30A C302 H30B 107.1 . .
C302 C303 C304 106.9(14) . .
C302 C303 H30C 110.3 . .
C304 C303 H30C 110.3 . .
C302 C303 H30D 110.3 . .
C304 C303 H30D 110.3 . .
H30C C303 H30D 108.6 . .
C305 C304 C303 114.1(16) . .
C305 C304 H30E 108.7 . .
C303 C304 H30E 108.7 . .
C305 C304 H30F 108.7 . .
C303 C304 H30F 108.7 . .
H30E C304 H30F 107.6 . .
C306 C305 C304 124.9(15) . .
C306 C305 H305 117.5 . .
C304 C305 H305 117.5 . .
C305 C306 C301 127.3(15) . .
C305 C306 H306 116.4 . .
C301 C306 H306 116.4 . .
C301 C307 C308 118.2(16) . .
C301 C307 Br30 110.6(11) . .
C308 C307 Br30 111.5(13) . .
C301 C307 H307 105.1 . .
C308 C307 H307 105.1 . .
Br30 C307 H307 105.1 . .
C309 C308 C307 125(2) . .
C309 C308 H30G 106.1 . .
C307 C308 H30G 106.1 . .
C309 C308 H30H 106.1 . .
C307 C308 H30H 106.1 . .
H30G C308 H30H 106.3 . .
C310 C309 C308 116(3) . .
C310 C309 H30I 108.4 . .
C308 C309 H30I 108.4 . .
C310 C309 H30J 108.4 . .
C308 C309 H30J 108.4 . .
H30I C309 H30J 107.5 . .
C309 C310 C311 104(3) . .
C309 C310 H31A 110.9 . .
C311 C310 H31A 110.9 . .
C309 C310 H31B 110.9 . .
C311 C310 H31B 110.9 . .
H31A C310 H31B 108.9 . .
C310 C311 H31C 109.5 . .
C310 C311 H31D 109.5 . .
H31C C311 H31D 109.5 . .
C310 C311 H31E 109.5 . .
H31C C311 H31E 109.5 . .
H31D C311 H31E 109.5 . .
C356 C351 C357 124(3) . .
C356 C351 C352 109(2) . .
C357 C351 C352 117(2) . .
C356 C351 H351 100.7 . .
C357 C351 H351 100.7 . .
C352 C351 H351 100.7 . .
C353 C352 C351 114(3) . .
C353 C352 H35A 108.8 . .
C351 C352 H35A 108.8 . .
C353 C352 H35B 108.8 . .
C351 C352 H35B 108.8 . .
H35A C352 H35B 107.7 . .
C352 C353 C354 111(2) . .
C352 C353 H35C 109.5 . .
C354 C353 H35C 109.5 . .
C352 C353 H35D 109.5 . .
C354 C353 H35D 109.5 . .
H35C C353 H35D 108.1 . .
C355 C354 C353 113(3) . .
C355 C354 H35E 108.9 . .
C353 C354 H35E 108.9 . .
C355 C354 H35F 108.9 . .
C353 C354 H35F 108.9 . .
H35E C354 H35F 107.7 . .
C356 C355 C354 120(3) . .
C356 C355 H355 119.9 . .
C354 C355 H355 119.9 . .
C355 C356 C351 123(3) . .
C355 C356 H356 118.4 . .
C351 C356 H356 118.4 . .
C351 C357 C358 116(2) . .
C351 C357 Br35 112.3(19) . .
C358 C357 Br35 107(2) . .
C351 C357 H357 107.3 . .
C358 C357 H357 107.3 . .
Br35 C357 H357 107.3 . .
C359 C358 C357 117(3) . .
C359 C358 H35G 108.1 . .
C357 C358 H35G 108.1 . .
C359 C358 H35H 108.1 . .
C357 C358 H35H 108.1 . .
H35G C358 H35H 107.3 . .
C360 C359 C358 113(3) . .
C360 C359 H35I 109.0 . .
C358 C359 H35I 109.0 . .
C360 C359 H35J 109.0 . .
C358 C359 H35J 109.0 . .
H35I C359 H35J 107.8 . .
C359 C360 C361 105(3) . .
C359 C360 H36A 110.8 . .
C361 C360 H36A 110.8 . .
C359 C360 H36B 110.8 . .
C361 C360 H36B 110.8 . .
H36A C360 H36B 108.9 . .
C360 C361 H36C 109.5 . .
C360 C361 H36D 109.5 . .
H36C C361 H36D 109.5 . .
C360 C361 H36E 109.5 . .
H36C C361 H36E 109.5 . .
H36D C361 H36E 109.5 . .
C406 C401 C407 116.9(19) . .
C406 C401 C402 106.3(16) . .
C407 C401 C402 119.8(16) . .
C406 C401 H401 103.9 . .
C407 C401 H401 103.9 . .
C402 C401 H401 103.9 . .
C403 C402 C401 114.1(15) . .
C403 C402 H40A 108.7 . .
C401 C402 H40A 108.7 . .
C403 C402 H40B 108.7 . .
C401 C402 H40B 108.7 . .
H40A C402 H40B 107.6 . .
C402 C403 C404 103.1(17) . .
C402 C403 H40C 111.1 . .
C404 C403 H40C 111.1 . .
C402 C403 H40D 111.1 . .
C404 C403 H40D 111.1 . .
H40C C403 H40D 109.1 . .
C405 C404 C403 109.5(18) . .
C405 C404 H40E 109.8 . .
C403 C404 H40E 109.8 . .
C405 C404 H40F 109.8 . .
C403 C404 H40F 109.8 . .
H40E C404 H40F 108.2 . .
C406 C405 C404 128(2) . .
C406 C405 H405 115.9 . .
C404 C405 H405 115.9 . .
C405 C406 C401 123(2) . .
C405 C406 H406 118.4 . .
C401 C406 H406 118.4 . .
C401 C407 C408 114.8(17) . .
C401 C407 Br40 106.2(14) . .
C408 C407 Br40 104.3(12) . .
C401 C407 H407 110.4 . .
C408 C407 H407 110.4 . .
Br40 C407 H407 110.4 . .
C409 C408 C407 117.9(18) . .
C409 C408 H40G 107.8 . .
C407 C408 H40G 107.8 . .
C409 C408 H40H 107.8 . .
C407 C408 H40H 107.8 . .
H40G C408 H40H 107.2 . .
C410 C409 C408 118(2) . .
C410 C409 H40I 107.9 . .
C408 C409 H40I 107.9 . .
C410 C409 H40J 107.9 . .
C408 C409 H40J 107.9 . .
H40I C409 H40J 107.2 . .
C409 C410 C411 110(2) . .
C409 C410 H41A 109.7 . .
C411 C410 H41A 109.7 . .
C409 C410 H41B 109.7 . .
C411 C410 H41B 109.7 . .
H41A C410 H41B 108.2 . .
C410 C411 H41C 109.5 . .
C410 C411 H41D 109.5 . .
H41C C411 H41D 109.5 . .
C410 C411 H41E 109.5 . .
H41C C411 H41E 109.5 . .
H41D C411 H41E 109.5 . .
C456 C451 C457 118(2) . .
C456 C451 C452 109(2) . .
C457 C451 C452 114.9(18) . .
C456 C451 H451 104.4 . .
C457 C451 H451 104.4 . .
C452 C451 H451 104.4 . .
C453 C452 C451 115(2) . .
C453 C452 H45A 108.6 . .
C451 C452 H45A 108.6 . .
C453 C452 H45B 108.6 . .
C451 C452 H45B 108.6 . .
H45A C452 H45B 107.6 . .
C452 C453 C454 110(2) . .
C452 C453 H45C 109.7 . .
C454 C453 H45C 109.7 . .
C452 C453 H45D 109.7 . .
C454 C453 H45D 109.7 . .
H45C C453 H45D 108.2 . .
C455 C454 C453 110(2) . .
C455 C454 H45E 109.7 . .
C453 C454 H45E 109.7 . .
C455 C454 H45F 109.7 . .
C453 C454 H45F 109.7 . .
H45E C454 H45F 108.2 . .
C456 C455 C454 124(3) . .
C456 C455 H455 118.2 . .
C454 C455 H455 118.2 . .
C455 C456 C451 127(3) . .
C455 C456 H456 116.7 . .
C451 C456 H456 116.7 . .
C451 C457 C458 122(2) . .
C451 C457 Br45 112.7(16) . .
C458 C457 Br45 107.0(14) . .
C451 C457 H457 104.5 . .
C458 C457 H457 104.5 . .
Br45 C457 H457 104.5 . .
C457 C458 C459 122.7(19) . .
C457 C458 H45G 106.7 . .
C459 C458 H45G 106.7 . .
C457 C458 H45H 106.7 . .
C459 C458 H45H 106.7 . .
H45G C458 H45H 106.6 . .
C460 C459 C458 120(2) . .
C460 C459 H45I 107.2 . .
C458 C459 H45I 107.2 . .
C460 C459 H45J 107.2 . .
C458 C459 H45J 107.2 . .
H45I C459 H45J 106.9 . .
C459 C460 C461 116(3) . .
C459 C460 H46A 108.4 . .
C461 C460 H46A 108.4 . .
C459 C460 H46B 108.4 . .
C461 C460 H46B 108.4 . .
H46A C460 H46B 107.4 . .
C460 C461 H46C 109.5 . .
C460 C461 H46D 109.5 . .
H46C C461 H46D 109.5 . .
C460 C461 H46E 109.5 . .
H46C C461 H46E 109.5 . .
H46D C461 H46E 109.5 . .
C506 C501 C507 117(3) . .
C506 C501 C502 107(2) . .
C507 C501 C502 113(2) . .
C506 C501 H501 106.8 . .
C507 C501 H501 106.8 . .
C502 C501 H501 106.8 . .
C503 C502 C501 118(3) . .
C503 C502 H50A 107.8 . .
C501 C502 H50A 107.8 . .
C503 C502 H50B 107.8 . .
C501 C502 H50B 107.8 . .
H50A C502 H50B 107.1 . .
C502 C503 C504 112(3) . .
C502 C503 H50C 109.3 . .
C504 C503 H50C 109.3 . .
C502 C503 H50D 109.3 . .
C504 C503 H50D 109.3 . .
H50C C503 H50D 108.0 . .
C505 C504 C503 114(2) . .
C505 C504 H50E 108.8 . .
C503 C504 H50E 108.8 . .
C505 C504 H50F 108.8 . .
C503 C504 H50F 108.8 . .
H50E C504 H50F 107.7 . .
C506 C505 C504 129(3) . .
C506 C505 H505 115.4 . .
C504 C505 H505 115.4 . .
C505 C506 C501 121(3) . .
C505 C506 H506 119.5 . .
C501 C506 H506 119.5 . .
C501 C507 C508 123(3) . .
C501 C507 Br50 112(2) . .
C508 C507 Br50 105(2) . .
C501 C507 H507 105.3 . .
C508 C507 H507 105.3 . .
Br50 C507 H507 105.3 . .
C509 C508 C507 115(3) . .
C509 C508 H50G 108.6 . .
C507 C508 H50G 108.6 . .
C509 C508 H50H 108.6 . .
C507 C508 H50H 108.6 . .
H50G C508 H50H 107.5 . .
C510 C509 C508 113(4) . .
C510 C509 H50I 108.9 . .
C508 C509 H50I 108.9 . .
C510 C509 H50J 108.9 . .
C508 C509 H50J 108.9 . .
H50I C509 H50J 107.8 . .
C509 C510 C511 106(3) . .
C509 C510 H51A 110.6 . .
C511 C510 H51A 110.6 . .
C509 C510 H51B 110.6 . .
C511 C510 H51B 110.6 . .
H51A C510 H51B 108.7 . .
C510 C511 H51C 109.5 . .
C510 C511 H51D 109.5 . .
H51C C511 H51D 109.5 . .
C510 C511 H51E 109.5 . .
H51C C511 H51E 109.5 . .
H51D C511 H51E 109.5 . .
C556 C551 C557 120(3) . .
C556 C551 C552 111(3) . .
C557 C551 C552 115(3) . .
C556 C551 H551 102.5 . .
C557 C551 H551 102.5 . .
C552 C551 H551 102.5 . .
C553 C552 C551 117(3) . .
C553 C552 H55A 108.0 . .
C551 C552 H55A 108.0 . .
C553 C552 H55B 108.0 . .
C551 C552 H55B 108.0 . .
H55A C552 H55B 107.3 . .
C552 C553 C554 109(3) . .
C552 C553 H55C 109.8 . .
C554 C553 H55C 109.8 . .
C552 C553 H55D 109.8 . .
C554 C553 H55D 109.8 . .
H55C C553 H55D 108.3 . .
C555 C554 C553 108(3) . .
C555 C554 H55E 110.1 . .
C553 C554 H55E 110.1 . .
C555 C554 H55F 110.1 . .
C553 C554 H55F 110.1 . .
H55E C554 H55F 108.4 . .
C556 C555 C554 125(3) . .
C556 C555 H555 117.6 . .
C554 C555 H555 117.6 . .
C555 C556 C551 123(3) . .
C555 C556 H556 118.5 . .
C551 C556 H556 118.5 . .
C551 C557 C558 119(3) . .
C551 C557 Br55 111(2) . .
C558 C557 Br55 110(3) . .
C551 C557 H557 105.2 . .
C558 C557 H557 105.2 . .
Br55 C557 H557 105.2 . .
C559 C558 C557 126(3) . .
C559 C558 H55G 105.8 . .
C557 C558 H55G 105.8 . .
C559 C558 H55H 105.8 . .
C557 C558 H55H 105.8 . .
H55G C558 H55H 106.2 . .
C560 C559 C558 115(3) . .
C560 C559 H55I 108.5 . .
C558 C559 H55I 108.5 . .
C560 C559 H55J 108.5 . .
C558 C559 H55J 108.5 . .
H55I C559 H55J 107.5 . .
C559 C560 C561 108(3) . .
C559 C560 H56A 110.1 . .
C561 C560 H56A 110.1 . .
C559 C560 H56B 110.1 . .
C561 C560 H56B 110.1 . .
H56A C560 H56B 108.4 . .
C560 C561 H56C 109.5 . .
C560 C561 H56D 109.5 . .
H56C C561 H56D 109.5 . .
C560 C561 H56E 109.5 . .
H56C C561 H56E 109.5 . .
H56D C561 H56E 109.5 . .
C606 C601 C607 114(2) . .
C606 C601 C602 109(2) . .
C607 C601 C602 117(2) . .
C606 C601 H601 105.1 . .
C607 C601 H601 105.1 . .
C602 C601 H601 105.1 . .
C603 C602 C601 117(3) . .
C603 C602 H60A 108.0 . .
C601 C602 H60A 108.0 . .
C603 C602 H60B 108.0 . .
C601 C602 H60B 108.0 . .
H60A C602 H60B 107.2 . .
C602 C603 C604 111(2) . .
C602 C603 H60C 109.3 . .
C604 C603 H60C 109.3 . .
C602 C603 H60D 109.3 . .
C604 C603 H60D 109.3 . .
H60C C603 H60D 108.0 . .
C605 C604 C603 110(3) . .
C605 C604 H60E 109.7 . .
C603 C604 H60E 109.7 . .
C605 C604 H60F 109.7 . .
C603 C604 H60F 109.7 . .
H60E C604 H60F 108.2 . .
C606 C605 C604 128(3) . .
C606 C605 H605 116.1 . .
C604 C605 H605 116.1 . .
C605 C606 C601 123(3) . .
C605 C606 H606 118.7 . .
C601 C606 H606 118.7 . .
C601 C607 C608 121(2) . .
C601 C607 Br60 107.6(18) . .
C608 C607 Br60 107(2) . .
C601 C607 H607 106.9 . .
C608 C607 H607 106.9 . .
Br60 C607 H607 106.9 . .
C609 C608 C607 118(3) . .
C609 C608 H60G 107.8 . .
C607 C608 H60G 107.8 . .
C609 C608 H60H 107.8 . .
C607 C608 H60H 107.8 . .
H60G C608 H60H 107.1 . .
C610 C609 C608 109(3) . .
C610 C609 H60I 109.8 . .
C608 C609 H60I 109.8 . .
C610 C609 H60J 109.8 . .
C608 C609 H60J 109.8 . .
H60I C609 H60J 108.3 . .
C609 C610 C611 102(3) . .
C609 C610 H61A 111.3 . .
C611 C610 H61A 111.3 . .
C609 C610 H61B 111.3 . .
C611 C610 H61B 111.3 . .
H61A C610 H61B 109.2 . .
C610 C611 H61C 109.5 . .
C610 C611 H61D 109.5 . .
H61C C611 H61D 109.5 . .
C610 C611 H61E 109.5 . .
H61C C611 H61E 109.5 . .
H61D C611 H61E 109.5 . .
C656 C651 C657 113(3) . .
C656 C651 C652 109(2) . .
C657 C651 C652 108(2) . .
C656 C651 H651 108.8 . .
C657 C651 H651 108.8 . .
C652 C651 H651 108.8 . .
C653 C652 C651 108(3) . .
C653 C652 H65A 110.1 . .
C651 C652 H65A 110.1 . .
C653 C652 H65B 110.1 . .
C651 C652 H65B 110.1 . .
H65A C652 H65B 108.4 . .
C652 C653 C654 107(2) . .
C652 C653 H65C 110.4 . .
C654 C653 H65C 110.4 . .
C652 C653 H65D 110.4 . .
C654 C653 H65D 110.4 . .
H65C C653 H65D 108.6 . .
C655 C654 C653 111(3) . .
C655 C654 H65E 109.6 . .
C653 C654 H65E 109.5 . .
C655 C654 H65F 109.5 . .
C653 C654 H65F 109.6 . .
H65E C654 H65F 108.1 . .
C656 C655 C654 125(3) . .
C656 C655 H655 117.7 . .
C654 C655 H655 117.7 . .
C655 C656 C651 122(3) . .
C655 C656 H656 119.0 . .
C651 C656 H656 119.0 . .
C651 C657 C658 115(2) . .
C651 C657 Br65 112(2) . .
C658 C657 Br65 110(2) . .
C651 C657 H657 106.7 . .
C658 C657 H657 106.7 . .
Br65 C657 H657 106.7 . .
C659 C658 C657 121(3) . .
C659 C658 H65G 107.0 . .
C657 C658 H65G 107.0 . .
C659 C658 H65H 107.0 . .
C657 C658 H65H 107.0 . .
H65G C658 H65H 106.7 . .
C660 C659 C658 115(3) . .
C660 C659 H65I 108.4 . .
C658 C659 H65I 108.4 . .
C660 C659 H65J 108.4 . .
C658 C659 H65J 108.4 . .
H65I C659 H65J 107.5 . .
C659 C660 C661 111(4) . .
C659 C660 H66A 109.5 . .
C661 C660 H66A 109.5 . .
C659 C660 H66B 109.5 . .
C661 C660 H66B 109.5 . .
H66A C660 H66B 108.1 . .
C660 C661 H66C 109.5 . .
C660 C661 H66D 109.5 . .
H66C C661 H66D 109.5 . .
C660 C661 H66E 109.5 . .
H66C C661 H66E 109.5 . .
H66D C661 H66E 109.5 . .
C90F C90A C90B 112(4) . .
C90F C90A H90A 109.1 . .
C90B C90A H90A 109.1 . .
C90F C90A H90B 109.1 . .
C90B C90A H90B 109.1 . .
H90A C90A H90B 107.9 . .
C90A C90B C90C 108(3) . .
C90A C90B H90C 110.0 . .
C90C C90B H90C 110.0 . .
C90A C90B H90D 110.0 . .
C90C C90B H90D 110.0 . .
H90C C90B H90D 108.4 . .
C90B C90C C90D 107(4) . .
C90B C90C H90E 110.4 . .
C90D C90C H90E 110.4 . .
C90B C90C H90F 110.4 . .
C90D C90C H90F 110.4 . .
H90E C90C H90F 108.6 . .
C90E C90D C90C 110(3) . .
C90E C90D H90G 109.8 . .
C90C C90D H90G 109.8 . .
C90E C90D H90H 109.8 . .
C90C C90D H90H 109.8 . .
H90G C90D H90H 108.2 . .
C90F C90E C90D 111(3) . .
C90F C90E H90I 109.5 . .
C90D C90E H90I 109.5 . .
C90F C90E H90J 109.5 . .
C90D C90E H90J 109.5 . .
H90I C90E H90J 108.1 . .
C90E C90F C90A 108(4) . .
C90E C90F H90K 110.0 . .
C90A C90F H90K 110.0 . .
C90E C90F H90L 110.0 . .
C90A C90F H90L 110.0 . .
H90K C90F H90L 108.4 . .
C91B C91A C91F 105(3) . .
C91B C91A H91A 110.6 . .
C91F C91A H91A 110.6 . .
C91B C91A H91B 110.6 . .
C91F C91A H91B 110.6 . .
H91A C91A H91B 108.8 . .
C91C C91B C91A 113(3) . .
C91C C91B H91C 108.9 . .
C91A C91B H91C 108.9 . .
C91C C91B H91D 108.9 . .
C91A C91B H91D 108.9 . .
H91C C91B H91D 107.8 . .
C91B C91C C91D 99(2) . .
C91B C91C H91E 112.0 . .
C91D C91C H91E 112.0 . .
C91B C91C H91F 112.0 . .
C91D C91C H91F 112.0 . .
H91E C91C H91F 109.7 . .
C91E C91D C91C 114(3) . .
C91E C91D H91G 108.8 . .
C91C C91D H91G 108.8 . .
C91E C91D H91H 108.8 . .
C91C C91D H91H 108.8 . .
H91G C91D H91H 107.7 . .
C91D C91E C91F 113(3) . .
C91D C91E H91I 108.9 . .
C91F C91E H91I 108.9 . .
C91D C91E H91J 108.9 . .
C91F C91E H91J 108.9 . .
H91I C91E H91J 107.8 . .
C91E C91F C91A 110(3) . .
C91E C91F H91K 109.6 . .
C91A C91F H91K 109.6 . .
C91E C91F H91L 109.6 . .
C91A C91F H91L 109.6 . .
H91K C91F H91L 108.1 . .

loop_
_geom_bond_atom_site_label_1
_geom_bond_atom_site_label_2
_geom_bond_distance
_geom_bond_site_symmetry_2
Zn1 N101 2.023(13) .
Zn1 N161 2.103(14) 3_545
Zn1 I11 2.527(12) .
Zn1 I12 2.594(13) .
Zn1A N161 1.97(2) 3_545
Zn1A N101 2.20(2) .
Zn1A I14 2.45(3) .
Zn1A I13 2.56(3) .
Zn2 N111 2.058(9) .
Zn2 N141 2.082(8) .
Zn2 I22 2.5385(15) .
Zn2 I21 2.5515(17) .
Zn3 N261 2.080(9) 3_546
Zn3 N121 2.104(9) .
Zn3 I32 2.5391(15) .
Zn3 I31 2.5402(15) .
Zn4 N201 2.078(9) .
Zn4 N151 2.081(8) .
Zn4 I43 2.44(2) .
Zn4 I42 2.514(4) .
Zn4 I41 2.570(5) .
Zn4 I44 2.672(17) .
Zn5 N211 2.054(9) .
Zn5 N241 2.100(10) .
Zn5 I53 2.42(3) .
Zn5 I52 2.516(6) .
Zn5 I51 2.591(10) .
Zn5 I54 2.65(2) .
Zn6 N251 2.049(8) .
Zn6 N221 2.076(9) 3
Zn6 I62 2.5421(17) .
Zn6 I61 2.5545(18) .
N101 C106 1.309(14) .
N101 C102 1.333(14) .
C102 C103 1.387(15) .
C102 H102 0.9500 .
C103 C104 1.405(14) .
C103 H103 0.9500 .
C104 C105 1.368(15) .
C104 C131 1.490(13) .
C105 C106 1.416(16) .
C105 H105 0.9500 .
C106 H106 0.9500 .
N111 C112 1.339(13) .
N111 C116 1.350(15) .
C112 C113 1.387(15) .
C112 H112 0.9500 .
C113 C114 1.367(14) .
C113 H113 0.9500 .
C114 C115 1.408(13) .
C114 C133 1.509(14) .
C115 C116 1.392(15) .
C115 H115 0.9500 .
C116 H116 0.9500 .
N121 C122 1.336(14) .
N121 C126 1.345(14) .
C122 C123 1.405(15) .
C122 H122 0.9500 .
C123 C124 1.385(14) .
C123 H123 0.9500 .
C124 C125 1.419(13) .
C124 C135 1.488(14) .
C125 C126 1.363(14) .
C125 H125 0.9500 .
C126 H126 0.9500 .
C131 N136 1.340(13) .
C131 N132 1.347(13) .
N132 C133 1.341(12) .
C133 N134 1.320(13) .
N134 C135 1.354(13) .
C135 N136 1.319(12) .
N141 C142 1.325(15) .
N141 C146 1.335(13) .
C142 C143 1.366(16) .
C142 H142 0.9500 .
C143 C144 1.371(15) .
C143 H143 0.9500 .
C144 C145 1.439(16) .
C144 C171 1.489(13) .
C145 C146 1.365(15) .
C145 H145 0.9500 .
C146 H146 0.9500 .
N151 C152 1.331(17) .
N151 C156 1.335(13) .
C152 C153 1.399(16) .
C152 H152 0.9500 .
C153 C154 1.401(14) .
C153 H153 0.9500 .
C154 C155 1.382(14) .
C154 C173 1.500(13) .
C155 C156 1.387(14) .
C155 H155 0.9500 .
C156 H156 0.9500 .
N161 C162 1.331(14) .
N161 C166 1.333(15) .
N161 Zn1A 1.97(2) 3_455
N161 Zn1 2.103(14) 3_455
C162 C163 1.445(17) .
C162 H162 0.9500 .
C163 C164 1.392(14) .
C163 H163 0.9500 .
C164 C165 1.393(15) .
C164 C175 1.472(14) .
C165 C166 1.414(17) .
C165 H165 0.9500 .
C166 H166 0.9500 .
C171 N176 1.302(13) .
C171 N172 1.328(13) .
N172 C173 1.341(13) .
C173 N174 1.369(14) .
N174 C175 1.362(12) .
C175 N176 1.335(13) .
N201 C202 1.342(15) .
N201 C206 1.354(14) .
C202 C203 1.388(17) .
C202 H202 0.9500 .
C203 C204 1.394(16) .
C203 H203 0.9500 .
C204 C205 1.357(15) .
C204 C231 1.495(14) .
C205 C206 1.414(16) .
C205 H205 0.9500 .
C206 H206 0.9500 .
N211 C212 1.348(16) .
N211 C216 1.364(14) .
C212 C213 1.384(17) .
C212 H212 0.9500 .
C213 C214 1.366(16) .
C213 H213 0.9500 .
C214 C215 1.370(15) .
C214 C233 1.488(14) .
C215 C216 1.398(15) .
C215 H215 0.9500 .
C216 H216 0.9500 .
N221 C222 1.337(15) .
N221 C226 1.337(13) .
N221 Zn6 2.076(9) 3_445
C222 C223 1.359(17) .
C222 H222 0.9500 .
C223 C224 1.407(15) .
C223 H223 0.9500 .
C224 C225 1.392(13) .
C224 C235 1.478(14) .
C225 C226 1.396(14) .
C225 H225 0.9500 .
C226 H226 0.9500 .
C231 N236 1.330(13) .
C231 N232 1.357(12) .
N232 C233 1.343(14) .
C233 N234 1.318(15) .
N234 C235 1.334(13) .
C235 N236 1.339(13) .
N241 C246 1.318(15) .
N241 C242 1.350(14) .
C242 C243 1.344(17) .
C242 H242 0.9500 .
C243 C244 1.390(15) .
C243 H243 0.9500 .
C244 C245 1.354(15) .
C244 C271 1.502(14) .
C245 C246 1.378(16) .
C245 H245 0.9500 .
C246 H246 0.9500 .
N251 C252 1.349(14) .
N251 C256 1.350(16) .
C252 C253 1.383(14) .
C252 H252 0.9500 .
C253 C254 1.353(16) .
C253 H253 0.9500 .
C254 C255 1.386(14) .
C254 C273 1.481(14) .
C255 C256 1.417(15) .
C255 H255 0.9500 .
C256 H256 0.9500 .
N261 C266 1.339(13) .
N261 C262 1.350(14) .
N261 Zn3 2.080(9) 3_454
C262 C263 1.372(15) .
C262 H262 0.9500 .
C263 C264 1.384(15) .
C263 H263 0.9500 .
C264 C265 1.390(16) .
C264 C275 1.474(14) .
C265 C266 1.394(14) .
C265 H265 0.9500 .
C266 H266 0.9500 .
C271 N276 1.333(13) .
C271 N272 1.338(13) .
N272 C273 1.376(14) .
C273 N274 1.365(12) .
N274 C275 1.316(13) .
C275 N276 1.307(14) .
Br30 C307 1.993(14) .
C301 C306 1.47(2) .
C301 C307 1.484(19) .
C301 C302 1.56(2) .
C301 H301 1.0000 .
C302 C303 1.483(18) .
C302 H30A 0.9900 .
C302 H30B 0.9900 .
C303 C304 1.552(19) .
C303 H30C 0.9900 .
C303 H30D 0.9900 .
C304 C305 1.38(2) .
C304 H30E 0.9900 .
C304 H30F 0.9900 .
C305 C306 1.34(2) .
C305 H305 0.9500 .
C306 H306 0.9500 .
C307 C308 1.50(2) .
C307 H307 1.0000 .
C308 C309 1.50(2) .
C308 H30G 0.9900 .
C308 H30H 0.9900 .
C309 C310 1.32(3) .
C309 H30I 0.9900 .
C309 H30J 0.9900 .
C310 C311 1.54(3) .
C310 H31A 0.9900 .
C310 H31B 0.9900 .
C311 H31C 0.9800 .
C311 H31D 0.9800 .
C311 H31E 0.9800 .
Br35 C357 1.99(2) .
C351 C356 1.47(3) .
C351 C357 1.48(2) .
C351 C352 1.57(3) .
C351 H351 1.0000 .
C352 C353 1.50(2) .
C352 H35A 0.9900 .
C352 H35B 0.9900 .
C353 C354 1.56(3) .
C353 H35C 0.9900 .
C353 H35D 0.9900 .
C354 C355 1.39(3) .
C354 H35E 0.9900 .
C354 H35F 0.9900 .
C355 C356 1.37(3) .
C355 H355 0.9500 .
C356 H356 0.9500 .
C357 C358 1.54(3) .
C357 H357 1.0000 .
C358 C359 1.51(3) .
C358 H35G 0.9900 .
C358 H35H 0.9900 .
C359 C360 1.33(3) .
C359 H35I 0.9900 .
C359 H35J 0.9900 .
C360 C361 1.54(3) .
C360 H36A 0.9900 .
C360 H36B 0.9900 .
C361 H36C 0.9800 .
C361 H36D 0.9800 .
C361 H36E 0.9800 .
Br40 C407 2.015(16) .
C401 C406 1.49(2) .
C401 C407 1.50(2) .
C401 C402 1.55(2) .
C401 H401 1.0000 .
C402 C403 1.52(2) .
C402 H40A 0.9900 .
C402 H40B 0.9900 .
C403 C404 1.61(2) .
C403 H40C 0.9900 .
C403 H40D 0.9900 .
C404 C405 1.41(2) .
C404 H40E 0.9900 .
C404 H40F 0.9900 .
C405 C406 1.33(2) .
C405 H405 0.9500 .
C406 H406 0.9500 .
C407 C408 1.59(2) .
C407 H407 1.0000 .
C408 C409 1.52(2) .
C408 H40G 0.9900 .
C408 H40H 0.9900 .
C409 C410 1.31(3) .
C409 H40I 0.9900 .
C409 H40J 0.9900 .
C410 C411 1.56(3) .
C410 H41A 0.9900 .
C410 H41B 0.9900 .
C411 H41C 0.9800 .
C411 H41D 0.9800 .
C411 H41E 0.9800 .
Br45 C457 2.00(2) .
C451 C456 1.47(3) .
C451 C457 1.49(2) .
C451 C452 1.57(2) .
C451 H451 1.0000 .
C452 C453 1.47(2) .
C452 H45A 0.9900 .
C452 H45B 0.9900 .
C453 C454 1.57(3) .
C453 H45C 0.9900 .
C453 H45D 0.9900 .
C454 C455 1.39(3) .
C454 H45E 0.9900 .
C454 H45F 0.9900 .
C455 C456 1.33(3) .
C455 H455 0.9500 .
C456 H456 0.9500 .
C457 C458 1.51(2) .
C457 H457 1.0000 .
C458 C459 1.53(3) .
C458 H45G 0.9900 .
C458 H45H 0.9900 .
C459 C460 1.31(3) .
C459 H45I 0.9900 .
C459 H45J 0.9900 .
C460 C461 1.52(3) .
C460 H46A 0.9900 .
C460 H46B 0.9900 .
C461 H46C 0.9800 .
C461 H46D 0.9800 .
C461 H46E 0.9800 .
Br50 C507 2.00(2) .
C501 C506 1.49(3) .
C501 C507 1.49(2) .
C501 C502 1.58(3) .
C501 H501 1.0000 .
C502 C503 1.47(3) .
C502 H50A 0.9900 .
C502 H50B 0.9900 .
C503 C504 1.56(3) .
C503 H50C 0.9900 .
C503 H50D 0.9900 .
C504 C505 1.40(3) .
C504 H50E 0.9900 .
C504 H50F 0.9900 .
C505 C506 1.35(3) .
C505 H505 0.9500 .
C506 H506 0.9500 .
C507 C508 1.54(3) .
C507 H507 1.0000 .
C508 C509 1.53(3) .
C508 H50G 0.9900 .
C508 H50H 0.9900 .
C509 C510 1.32(3) .
C509 H50I 0.9900 .
C509 H50J 0.9900 .
C510 C511 1.54(3) .
C510 H51A 0.9900 .
C510 H51B 0.9900 .
C511 H51C 0.9800 .
C511 H51D 0.9800 .
C511 H51E 0.9800 .
Br55 C557 2.00(2) .
C551 C556 1.47(3) .
C551 C557 1.50(3) .
C551 C552 1.56(3) .
C551 H551 1.0000 .
C552 C553 1.49(3) .
C552 H55A 0.9900 .
C552 H55B 0.9900 .
C553 C554 1.57(3) .
C553 H55C 0.9900 .
C553 H55D 0.9900 .
C554 C555 1.39(3) .
C554 H55E 0.9900 .
C554 H55F 0.9900 .
C555 C556 1.35(3) .
C555 H555 0.9500 .
C556 H556 0.9500 .
C557 C558 1.53(3) .
C557 H557 1.0000 .
C558 C559 1.51(3) .
C558 H55G 0.9900 .
C558 H55H 0.9900 .
C559 C560 1.32(3) .
C559 H55I 0.9900 .
C559 H55J 0.9900 .
C560 C561 1.55(3) .
C560 H56A 0.9900 .
C560 H56B 0.9900 .
C561 H56C 0.9800 .
C561 H56D 0.9800 .
C561 H56E 0.9800 .
Br60 C607 1.99(2) .
C601 C606 1.49(3) .
C601 C607 1.50(2) .
C601 C602 1.57(3) .
C601 H601 1.0000 .
C602 C603 1.49(2) .
C602 H60A 0.9900 .
C602 H60B 0.9900 .
C603 C604 1.57(3) .
C603 H60C 0.9900 .
C603 H60D 0.9900 .
C604 C605 1.39(3) .
C604 H60E 0.9900 .
C604 H60F 0.9900 .
C605 C606 1.34(3) .
C605 H605 0.9500 .
C606 H606 0.9500 .
C607 C608 1.53(3) .
C607 H607 1.0000 .
C608 C609 1.51(3) .
C608 H60G 0.9900 .
C608 H60H 0.9900 .
C609 C610 1.33(3) .
C609 H60I 0.9900 .
C609 H60J 0.9900 .
C610 C611 1.54(3) .
C610 H61A 0.9900 .
C610 H61B 0.9900 .
C611 H61C 0.9800 .
C611 H61D 0.9800 .
C611 H61E 0.9800 .
Br65 C657 1.99(2) .
C651 C656 1.50(3) .
C651 C657 1.51(3) .
C651 C652 1.57(3) .
C651 H651 1.0000 .
C652 C653 1.51(3) .
C652 H65A 0.9900 .
C652 H65B 0.9900 .
C653 C654 1.57(3) .
C653 H65C 0.9900 .
C653 H65D 0.9900 .
C654 C655 1.40(3) .
C654 H65E 0.9900 .
C654 H65F 0.9900 .
C655 C656 1.35(3) .
C655 H655 0.9500 .
C656 H656 0.9500 .
C657 C658 1.53(3) .
C657 H657 1.0000 .
C658 C659 1.50(3) .
C658 H65G 0.9900 .
C658 H65H 0.9900 .
C659 C660 1.32(3) .
C659 H65I 0.9900 .
C659 H65J 0.9900 .
C660 C661 1.52(3) .
C660 H66A 0.9900 .
C660 H66B 0.9900 .
C661 H66C 0.9800 .
C661 H66D 0.9800 .
C661 H66E 0.9800 .
C90A C90F 1.54(3) .
C90A C90B 1.54(3) .
C90A H90A 0.9900 .
C90A H90B 0.9900 .
C90B C90C 1.55(3) .
C90B H90C 0.9900 .
C90B H90D 0.9900 .
C90C C90D 1.55(3) .
C90C H90E 0.9900 .
C90C H90F 0.9900 .
C90D C90E 1.55(3) .
C90D H90G 0.9900 .
C90D H90H 0.9900 .
C90E C90F 1.53(3) .
C90E H90I 0.9900 .
C90E H90J 0.9900 .
C90F H90K 0.9900 .
C90F H90L 0.9900 .
C91A C91B 1.54(3) .
C91A C91F 1.56(3) .
C91A H91A 0.9900 .
C91A H91B 0.9900 .
C91B C91C 1.51(3) .
C91B H91C 0.9900 .
C91B H91D 0.9900 .
C91C C91D 1.57(3) .
C91C H91E 0.9900 .
C91C H91F 0.9900 .
C91D C91E 1.52(3) .
C91D H91G 0.9900 .
C91D H91H 0.9900 .
C91E C91F 1.53(3) .
C91E H91I 0.9900 .
C91E H91J 0.9900 .
C91F H91K 0.9900 .
C91F H91L 0.9900 .

loop_
_geom_hbond_atom_site_label_D
_geom_hbond_atom_site_label_H
_geom_hbond_atom_site_label_A
_geom_hbond_distance_DH
_geom_hbond_distance_HA
_geom_hbond_distance_DA
_geom_hbond_angle_DHA
_geom_hbond_site_symmetry_A
C105 H105 Br45 0.95 3.13 3.972(13) 149.2 .
C106 H106 I12 0.95 3.08 3.720(14) 125.9 .
C106 H106 I14 0.95 3.09 3.71(2) 124.7 .
C112 H112 I22 0.95 3.16 3.795(11) 125.9 .
C112 H112 Br50 0.95 3.11 3.869(11) 137.6 4_546
C122 H122 I32 0.95 3.18 3.794(12) 123.8 .
C126 H126 I31 0.95 3.23 3.869(10) 126.7 .
C142 H142 I42 0.95 3.04 3.836(11) 142.4 4_556
C142 H142 I44 0.95 3.03 3.813(15) 140.4 4_556
C145 H145 I12 0.95 3.09 3.865(14) 139.8 3_445
C145 H145 I14 0.95 3.17 3.90(2) 135.0 3_445
C146 H146 I21 0.95 3.18 3.801(12) 124.2 .
C156 H156 I11 0.95 3.19 3.862(14) 129.0 3_445
C156 H156 I13 0.95 3.07 3.78(2) 132.5 3_445
C162 H162 I14 0.95 3.28 3.87(2) 122.4 3_455
C166 H166 I11 0.95 3.03 3.723(15) 131.5 3_455
C166 H166 I13 0.95 2.99 3.65(2) 127.1 3_455
C166 H166 Br65 0.95 3.13 3.738(14) 123.5 .
C202 H202 I42 0.95 3.29 3.819(14) 117.0 .
C202 H202 I44 0.95 3.09 3.715(18) 124.6 .
C206 H206 I41 0.95 3.13 3.785(12) 127.4 .
C206 H206 I43 0.95 3.29 3.89(2) 123.3 .
C216 H216 I52 0.95 3.02 3.669(12) 126.5 .
C216 H216 I54 0.95 3.08 3.752(18) 129.3 .
C226 H226 I62 0.95 3.17 3.810(10) 126.2 3_445
C242 H242 I51 0.95 3.08 3.725(16) 126.5 .
C242 H242 I53 0.95 3.07 3.69(2) 124.1 .
C252 H252 I61 0.95 3.17 3.784(11) 123.9 .
C253 H253 I52 0.95 3.22 3.917(13) 131.9 1_565
C253 H253 I54 0.95 3.29 3.947(18) 127.9 1_565
C256 H256 I32 0.95 3.03 3.746(12) 133.0 2_656
C262 H262 I61 0.95 3.29 3.851(12) 119.4 4_545
C263 H263 I61 0.95 3.31 3.846(12) 118.1 4_545
C266 H266 I51 0.95 3.21 3.885(14) 130.0 1_565
C266 H266 I53 0.95 3.20 3.86(2) 128.5 1_565
C307 H307 I62 1.00 3.22 4.13(2) 152.2 4_546
C357 H357 I22 1.00 3.04 3.92(4) 148.2 4_556
C451 H451 I22 1.00 3.22 3.99(2) 134.8 3
C508 H50H I42 0.99 3.25 4.18(6) 157.8 1_565
